data_1543941
loop_
_publ_author_name
'Umeyama, Tomokazu'
'Miyata, Tetsushi'
'Jakowetz, Andreas C.'
'Shibata, Sho'
'Kurotobi, Kei'
'Higashino, Tomohiro'
'Koganezawa, Tomoyuki'
'Tsujimoto, Masahiko'
'G\'elinas, Simon'
'Matsuda, Wakana'
'Seki, Shu'
'Friend, Richard H.'
'Imahori, Hiroshi'

_publ_section_title
;
 Regioisomer effects of [70]fullerene mono-adduct acceptors in bulk
 heterojunction polymer solar cells.
;
_journal_issue 1
_journal_name_full 'Chemical science'
_journal_page_first 181
_journal_page_last 188
_journal_paper_doi 10.1039/c6sc02950g
_journal_volume 8
_journal_year 2017
_chemical_formula_moiety 'C82 H14 O2'
_chemical_formula_sum 'C82 H14 O2'
_chemical_formula_weight 1030.93
_chemical_name_systematic
;
 ?
;
_space_group_crystal_system monoclinic
_space_group_IT_number 14
_space_group_name_Hall '-P 2ybc'
_space_group_name_H-M_alt 'P 1 21/c 1'
_symmetry_space_group_name_Hall '-P 2ybc'
_symmetry_space_group_name_H-M 'P 1 21/c 1'
_atom_sites_solution_hydrogens geom
_audit_creation_method SHELXL-2014
_audit_update_record
;
2015-08-24 deposited with the CCDC.
2016-08-18 downloaded from the CCDC.
;
_cell_angle_alpha 90
_cell_angle_beta 91.193(6)
_cell_angle_gamma 90
_cell_formula_units_Z 4
_cell_length_a 10.9852(7)
_cell_length_b 20.5331(14)
_cell_length_c 19.4487(13)
_cell_measurement_reflns_used 2558
_cell_measurement_temperature 93(2)
_cell_measurement_theta_max 68.2
_cell_measurement_theta_min 30.9
_cell_volume 4385.9(5)
_computing_structure_refinement 'SHELXL-2014 (Sheldrick, 2014)'
_computing_structure_solution 'SHELXD-2013 (Sheldrick, 2013)'
_diffrn_ambient_temperature 93(2)
_diffrn_detector_area_resol_mean 5.8140
_diffrn_measured_fraction_theta_full 0.973
_diffrn_measured_fraction_theta_max 0.972
_diffrn_measurement_device_type 'Rigaku Pilatus 200K'
_diffrn_measurement_method 'profile data from \w-scans'
_diffrn_radiation_type CuK\a
_diffrn_radiation_wavelength 1.54187
_diffrn_reflns_av_R_equivalents 0.0322
_diffrn_reflns_av_unetI/netI 0.0235
_diffrn_reflns_Laue_measured_fraction_full 0.973
_diffrn_reflns_Laue_measured_fraction_max 0.972
_diffrn_reflns_limit_h_max 13
_diffrn_reflns_limit_h_min -13
_diffrn_reflns_limit_k_max 22
_diffrn_reflns_limit_k_min -24
_diffrn_reflns_limit_l_max 21
_diffrn_reflns_limit_l_min -23
_diffrn_reflns_number 28337
_diffrn_reflns_point_group_measured_fraction_full 0.973
_diffrn_reflns_point_group_measured_fraction_max 0.972
_diffrn_reflns_theta_full 67.687
_diffrn_reflns_theta_max 67.997
_diffrn_reflns_theta_min 3.130
_diffrn_source 'Rotating Anode'
_exptl_absorpt_coefficient_mu 0.729
_exptl_absorpt_correction_T_max 1.000
_exptl_absorpt_correction_T_min 0.850
_exptl_absorpt_correction_type multi-scan
_exptl_crystal_colour brown
_exptl_crystal_density_diffrn 1.561
_exptl_crystal_description Prism
_exptl_crystal_F_000 2088
_exptl_crystal_size_max 0.30
_exptl_crystal_size_mid 0.20
_exptl_crystal_size_min 0.06
_refine_diff_density_max 1.532
_refine_diff_density_min -0.458
_refine_diff_density_rms 0.124
_refine_ls_extinction_method none
_refine_ls_goodness_of_fit_ref 1.079
_refine_ls_hydrogen_treatment constr
_refine_ls_matrix_type full
_refine_ls_number_parameters 1296
_refine_ls_number_reflns 7775
_refine_ls_number_restraints 1156
_refine_ls_restrained_S_all 1.351
_refine_ls_R_factor_all 0.1649
_refine_ls_R_factor_gt 0.1491
_refine_ls_shift/su_max 0.000
_refine_ls_shift/su_mean 0.000
_refine_ls_structure_factor_coef Fsqd
_refine_ls_weighting_details 'w=1/[\s^2^(Fo^2^)+(0.2500P)^2^+4.0000P] where P=(Fo^2^+2Fc^2^)/3'
_refine_ls_weighting_scheme calc
_refine_ls_wR_factor_gt 0.3966
_refine_ls_wR_factor_ref 0.4125
_reflns_Friedel_coverage 0.000
_reflns_number_gt 5734
_reflns_number_total 7775
_reflns_threshold_expression 'I > 2\s(I)'
_cod_data_source_file c6sc02950g4.cif
_cod_data_source_block SHELXD
_cod_depositor_comments
;
The following automatic conversions were performed:

'_exptl_absorpt_correction_type' value 'Multi-scan' changed to
'multi-scan' according to
/usr/data/users/saulius/crontab/automatic-downloads/rss-feeds/RSC/lib/dictionaries/cif_core.dic
dictionary named 'cif_core.dic' version 2.4.2 from 2011-04-26.

Automatic conversion script
Id: cif_fix_values 4268 2015-11-12 08:31:59Z antanas 

 Adding full bibliography for 1543941--1543943.cif.

 Adding full bibliography for 1543941--1543943.cif.
;
_cod_database_code 1543941
_shelx_space_group_comment
;
The symmetry employed for this shelxl refinement is uniquely defined
by the following loop, which should always be used as a source of
symmetry information in preference to the above space-group names.
They are only intended as comments.
;
_shelx_estimated_absorpt_t_min 0.868
_shelx_estimated_absorpt_t_max 0.868
_shelxl_version_number 2014-3

loop_
_space_group_symop_operation_xyz
'x, y, z'
'-x, y+1/2, -z+1/2'
'-x, -y, -z'
'x, -y-1/2, z-1/2'

loop_
_atom_site_label
_atom_site_type_symbol
_atom_site_fract_x
_atom_site_fract_y
_atom_site_fract_z
_atom_site_U_iso_or_equiv
_atom_site_adp_type
_atom_site_occupancy
_atom_site_site_symmetry_order
_atom_site_calc_flag
_atom_site_refinement_flags_posn
_atom_site_refinement_flags_adp
_atom_site_refinement_flags_occupancy
_atom_site_disorder_assembly
_atom_site_disorder_group
C1 C 0.609(3) 0.693(2) 0.2817(17) 0.064(8) Uani 0.5 1 d . . P A 3
C2 C 0.730(2) 0.6495(13) 0.2510(11) 0.071(5) Uani 0.5 1 d . . P A 3
C5 C 0.7201(9) 0.6863(3) 0.4018(4) 0.062(3) Uani 0.5 1 d G . P A 3
C6 C 0.6254(9) 0.7082(3) 0.3593(4) 0.064(3) Uani 0.5 1 d G . P A 3
C7 C 0.5766(7) 0.7699(4) 0.3691(4) 0.086(4) Uani 0.5 1 d G . P A 3
C21 C 0.6225(8) 0.8097(3) 0.4213(4) 0.079(3) Uani 0.5 1 d DG . P A 3
C20 C 0.7173(8) 0.7878(4) 0.4637(3) 0.065(3) Uani 0.5 1 d DG . P A 3
C19 C 0.7661(7) 0.7261(4) 0.4540(4) 0.075(3) Uani 0.5 1 d G . P A 3
C8 C 0.5545(19) 0.7980(10) 0.3017(6) 0.085(5) Uani 0.5 1 d . . P A 3
C9 C 0.580(2) 0.7470(9) 0.2486(12) 0.078(5) Uani 0.5 1 d . . P A 3
C10 C 0.636(3) 0.7681(10) 0.1880(8) 0.068(4) Uani 0.5 1 d . . P A 3
C11 C 0.7347(19) 0.7383(8) 0.1648(9) 0.066(5) Uani 0.5 1 d . . P A 3
C12 C 0.7877(13) 0.6834(8) 0.1922(7) 0.066(4) Uani 0.5 1 d . . P A 3
C13 C 0.9169(11) 0.6776(6) 0.2022(5) 0.077(3) Uani 0.5 1 d . . P A 3
C14 C 0.9431(6) 0.6464(4) 0.2699(3) 0.078(3) Uani 0.5 1 d G . P A 3
C15 C 1.0475(5) 0.6648(5) 0.3067(4) 0.096(4) Uani 0.5 1 d G . P A 3
C16 C 1.0419(6) 0.6768(4) 0.3769(4) 0.088(4) Uani 0.5 1 d G . P A 3
C17 C 0.9320(8) 0.6703(4) 0.4104(3) 0.083(3) Uani 0.5 1 d G . P A 3
C4 C 0.8277(6) 0.6519(4) 0.3736(3) 0.070(2) Uani 0.5 1 d G . P A 3
C3 C 0.8332(5) 0.6399(4) 0.3034(3) 0.067(2) Uani 0.5 1 d G . P A 3
C18 C 0.8943(13) 0.7200(6) 0.4604(5) 0.073(3) Uani 0.5 1 d . . P A 3
C22 C 0.6373(12) 0.8782(6) 0.4087(6) 0.076(3) Uani 0.5 1 d D . P A 3
C23 C 0.6113(15) 0.9050(7) 0.3456(8) 0.068(3) Uani 0.5 1 d D . P A 3
C24 C 0.5672(14) 0.8621(6) 0.2909(7) 0.095(4) Uani 0.5 1 d D . P A 3
C25 C 0.6178(19) 0.8849(7) 0.2253(8) 0.082(5) Uani 0.5 1 d D . P A 3
C26 C 0.6530(19) 0.8433(16) 0.1818(7) 0.122(9) Uani 0.5 1 d . . P A 3
C27 C 0.764(2) 0.8514(9) 0.1467(7) 0.098(5) Uani 0.5 1 d . . P A 3
C28 C 0.830(4) 0.7831(11) 0.1345(15) 0.114(12) Uani 0.5 1 d . . P A 3
C29 C 0.9424(17) 0.7783(9) 0.1345(5) 0.101(6) Uani 0.5 1 d . . P A 3
C30 C 1.0017(13) 0.7160(13) 0.1673(6) 0.101(7) Uani 0.5 1 d . . P A 3
C31 C 1.1180(9) 0.7281(7) 0.1998(5) 0.100(5) Uani 0.5 1 d D . P A 3
C32 C 1.1454(12) 0.6993(7) 0.2668(7) 0.087(4) Uani 0.5 1 d D U P A 3
C33 C 1.2379(9) 0.7448(7) 0.2995(5) 0.090(3) Uani 0.5 1 d D U P A 3
C34 C 1.2228(9) 0.7598(6) 0.3675(6) 0.090(2) Uani 0.5 1 d D U P A 3
C35 C 1.1354(13) 0.7201(9) 0.4018(8) 0.081(3) Uani 0.5 1 d . U P A 3
C36 C 1.0977(14) 0.7690(8) 0.4581(7) 0.083(3) Uani 0.5 1 d . U P A 3
C37 C 0.9741(16) 0.7711(7) 0.4809(6) 0.073(3) Uani 0.5 1 d . U P A 3
C38 C 0.9143(13) 0.8410(6) 0.4916(4) 0.075(3) Uani 0.5 1 d D U P A 3
C39 C 0.7962(11) 0.8466(6) 0.4825(4) 0.082(2) Uani 0.5 1 d D U P A 3
C40 C 0.7469(13) 0.8965(6) 0.4503(7) 0.090(3) Uani 0.5 1 d D U P A 3
C41 C 0.8137(15) 0.9498(6) 0.4221(7) 0.092(3) Uani 0.5 1 d D U P A 3
C42 C 0.7899(16) 0.9784(7) 0.3550(9) 0.097(3) Uani 0.5 1 d . U P A 3
C43 C 0.6922(13) 0.9555(6) 0.3173(7) 0.089(3) Uani 0.5 1 d D U P A 3
C44 C 0.6964(15) 0.9424(7) 0.2417(7) 0.098(3) Uani 0.5 1 d D U P A 3
C45 C 0.7998(7) 0.9587(5) 0.2099(5) 0.097(3) Uani 0.5 1 d G U P A 3
C46 C 0.8305(9) 0.9121(4) 0.1614(4) 0.090(3) Uani 0.5 1 d G U P A 3
C47 C 0.9515(10) 0.9037(4) 0.1438(3) 0.093(3) Uani 0.5 1 d G U P A 3
C64 C 1.0417(8) 0.9419(5) 0.1746(4) 0.105(3) Uani 0.5 1 d G U P A 3
C63 C 1.0109(8) 0.9885(4) 0.2231(4) 0.111(3) Uani 0.5 1 d G U P A 3
C62 C 0.8900(9) 0.9969(4) 0.2408(4) 0.105(3) Uani 0.5 1 d G U P A 3
C48 C 1.0056(18) 0.8397(8) 0.1330(7) 0.098(3) Uani 0.5 1 d . U P A 3
C49 C 1.1309(10) 0.8395(5) 0.1597(4) 0.107(3) Uani 0.5 1 d G U P A 3
C50 C 1.1820(10) 0.7857(4) 0.1927(4) 0.105(4) Uani 0.5 1 d DG U P A 3
C51 C 1.2559(9) 0.7941(4) 0.2509(4) 0.106(3) Uani 0.5 1 d DG U P A 3
C52 C 1.2788(8) 0.8564(4) 0.2761(4) 0.105(3) Uani 0.5 1 d DG U P A 3
C66 C 1.2277(9) 0.9102(3) 0.2431(4) 0.113(3) Uani 0.5 1 d DG U P A 3
C65 C 1.1538(10) 0.9018(4) 0.1849(4) 0.113(3) Uani 0.5 1 d G U P A 3
C53 C 1.2744(14) 0.8709(7) 0.3498(6) 0.105(3) Uani 0.5 1 d D U P A 3
C54 C 1.2496(15) 0.8202(8) 0.3947(8) 0.097(3) Uani 0.5 1 d D U P A 3
C55 C 1.1675(16) 0.8284(9) 0.4520(9) 0.087(3) Uani 0.5 1 d . U P A 3
C56 C 1.1140(15) 0.8852(8) 0.4615(6) 0.072(3) Uani 0.5 1 d . . P A 3
C57 C 0.9874(14) 0.8968(11) 0.4840(7) 0.093(6) Uani 0.5 1 d D . P A 3
C58 C 0.929(2) 0.9561(9) 0.4463(10) 0.111(7) Uani 0.5 1 d D . P A 3
C59 C 1.0527(14) 0.9791(7) 0.4046(6) 0.104(8) Uani 0.5 1 d G . P A 3
C60 C 1.0224(12) 1.0056(6) 0.3408(7) 0.159(13) Uani 0.5 1 d G . P A 3
C70 C 1.0943(13) 0.9926(6) 0.2844(6) 0.133(11) Uani 0.5 1 d G . P A 3
C67 C 1.1964(11) 0.9530(7) 0.2919(5) 0.109(7) Uani 0.5 1 d DG . P A 3
C68 C 1.2266(11) 0.9265(7) 0.3557(6) 0.098(5) Uani 0.5 1 d DG . P A 3
C69 C 1.1548(15) 0.9395(7) 0.4121(5) 0.088(8) Uani 0.5 1 d G . P A 3
C61 C 0.895(2) 1.0081(9) 0.3193(10) 0.115(5) Uani 0.5 1 d . . P A 3
C71 C 0.5883(6) 0.6234(2) 0.2603(2) 0.0880(15) Uani 1 1 d . . . . .
C72 C 0.5304(4) 0.6117(2) 0.1902(2) 0.0711(11) Uani 1 1 d . . . . .
C73 C 0.5855(5) 0.5721(2) 0.1436(3) 0.0830(14) Uani 1 1 d . . . . .
H1 H 0.6617 0.5524 0.1548 0.100 Uiso 1 1 calc R U . . .
C74 C 0.5298(5) 0.5606(3) 0.0797(3) 0.0834(14) Uani 1 1 d . . . . .
H2 H 0.5687 0.5335 0.0472 0.100 Uiso 1 1 calc R U . . .
C75 C 0.4207(5) 0.5877(3) 0.0635(2) 0.0827(14) Uani 1 1 d . . . . .
H3 H 0.3837 0.5801 0.0196 0.099 Uiso 1 1 calc R U . . .
C76 C 0.3632(5) 0.6264(3) 0.1108(3) 0.0980(17) Uani 1 1 d . . . . .
H4 H 0.2858 0.6448 0.1000 0.118 Uiso 1 1 calc R U . . .
C77 C 0.4179(5) 0.6382(3) 0.1732(3) 0.0863(15) Uani 1 1 d . . . . .
H5 H 0.3781 0.6651 0.2055 0.104 Uiso 1 1 calc R U . . .
C78 C 0.5789(11) 0.5666(6) 0.3070(5) 0.068(3) Uani 0.5 1 d . . P A 1
H6 H 0.6426 0.5683 0.3438 0.081 Uiso 0.5 1 calc R U P A 1
H7 H 0.5869 0.5253 0.2814 0.081 Uiso 0.5 1 calc R U P A 1
C79 C 0.4484(12) 0.5733(6) 0.3378(6) 0.073(3) Uani 0.5 1 d . . P A 1
H8 H 0.4371 0.6184 0.3545 0.087 Uiso 0.5 1 calc R U P A 1
H9 H 0.3866 0.5651 0.3011 0.087 Uiso 0.5 1 calc R U P A 1
C80 C 0.4287(9) 0.5268(5) 0.3958(4) 0.070(2) Uani 0.5 1 d . . P A 1
H10 H 0.4356 0.4818 0.3782 0.084 Uiso 0.5 1 calc R U P A 1
H11 H 0.4939 0.5333 0.4310 0.084 Uiso 0.5 1 calc R U P A 1
C81 C 0.3088(10) 0.5344(5) 0.4288(4) 0.074(2) Uani 0.5 1 d . . P A 1
O1 O 0.2348(8) 0.5745(4) 0.4150(4) 0.102(2) Uani 0.5 1 d . . P A 1
O2 O 0.2925(7) 0.4898(4) 0.4780(3) 0.090(2) Uani 0.5 1 d . . P A 1
C82 C 0.1754(9) 0.4899(8) 0.5116(4) 0.107(4) Uani 0.5 1 d . . P A 1
H12 H 0.1234 0.5239 0.4913 0.161 Uiso 0.5 1 calc R U P A 1
H13 H 0.1877 0.4984 0.5608 0.161 Uiso 0.5 1 calc R U P A 1
H14 H 0.1362 0.4473 0.5053 0.161 Uiso 0.5 1 calc R U P A 1
C83 C 0.5108(17) 0.5869(7) 0.3239(6) 0.082(4) Uani 0.5 1 d . . P A 2
H15 H 0.5244 0.6105 0.3678 0.098 Uiso 0.5 1 calc R U P A 2
H16 H 0.4224 0.5872 0.3127 0.098 Uiso 0.5 1 calc R U P A 2
C84 C 0.5549(10) 0.5199(6) 0.3301(5) 0.084(3) Uani 0.5 1 d . . P A 2
H17 H 0.6450 0.5202 0.3326 0.100 Uiso 0.5 1 calc R U P A 2
H18 H 0.5297 0.4952 0.2884 0.100 Uiso 0.5 1 calc R U P A 2
C85 C 0.5056(10) 0.4847(5) 0.3946(4) 0.078(3) Uani 0.5 1 d . . P A 2
H19 H 0.5252 0.5116 0.4357 0.094 Uiso 0.5 1 calc R U P A 2
H20 H 0.4158 0.4819 0.3902 0.094 Uiso 0.5 1 calc R U P A 2
C86 C 0.5531(10) 0.4204(6) 0.4058(4) 0.087(3) Uani 0.5 1 d . . P A 2
O3 O 0.6258(15) 0.3957(8) 0.3756(8) 0.211(9) Uani 0.5 1 d . . P A 2
O4 O 0.5072(9) 0.3885(5) 0.4593(3) 0.114(3) Uani 0.5 1 d . . P A 2
C87 C 0.5597(10) 0.3263(6) 0.4655(6) 0.090(3) Uani 0.5 1 d . . P A 2
H21 H 0.6114 0.3181 0.4260 0.136 Uiso 0.5 1 calc R U P A 2
H22 H 0.4952 0.2934 0.4668 0.136 Uiso 0.5 1 calc R U P A 2
H23 H 0.6090 0.3241 0.5080 0.136 Uiso 0.5 1 calc R U P A 2
C152 C 1.1035(11) 0.6683(5) 0.3279(9) 0.133(9) Uani 0.5 1 d D . P A 4
C92 C 0.7899(9) 0.6586(6) 0.2181(5) 0.091(6) Uani 0.5 1 d G . P A 4
C93 C 0.7654(9) 0.7065(7) 0.1692(6) 0.091(8) Uani 0.5 1 d G . P A 4
C110 C 0.8603(13) 0.7417(6) 0.1412(5) 0.154(12) Uani 0.5 1 d DG . P A 4
C120 C 0.9798(10) 0.7290(7) 0.1620(6) 0.19(2) Uani 0.5 1 d DG . P A 4
C156 C 1.0043(8) 0.6811(6) 0.2108(7) 0.158(10) Uani 0.5 1 d DG . P A 4
C115 C 0.9094(11) 0.6459(5) 0.2389(6) 0.111(5) Uani 0.5 1 d G . P A 4
C149 C 0.6356(13) 0.9232(7) 0.2920(10) 0.154(12) Uani 0.5 1 d D . P A 4
C95 C 0.5909(12) 0.7344(5) 0.3476(6) 0.106(5) Uani 0.5 1 d G . P A 4
C107 C 0.6594(12) 0.7160(5) 0.4052(5) 0.095(4) Uani 0.5 1 d G . P A 4
C134 C 0.6999(12) 0.7628(6) 0.4520(5) 0.118(7) Uani 0.5 1 d G . P A 4
C118 C 0.6719(12) 0.8280(6) 0.4411(6) 0.124(7) Uani 0.5 1 d G . P A 4
C166 C 0.6034(12) 0.8465(5) 0.3835(8) 0.149(9) Uani 0.5 1 d G . P A 4
C164 C 0.5629(13) 0.7997(6) 0.3367(7) 0.132(10) Uani 0.5 1 d G . P A 4
C109 C 0.8254(19) 0.8101(9) 0.1339(13) 0.089(7) Uani 0.5 1 d D . P A 4
C97 C 0.7822(8) 0.6372(4) 0.3377(4) 0.090(3) Uani 0.5 1 d G . P A 4
C88 C 0.7552(7) 0.6684(5) 0.3990(5) 0.085(4) Uani 0.5 1 d G . P A 4
C141 C 0.8487(10) 0.6896(5) 0.4427(4) 0.105(5) Uani 0.5 1 d DG . P A 4
C108 C 0.9693(9) 0.6795(5) 0.4252(5) 0.129(9) Uani 0.5 1 d DG . P A 4
C130 C 0.9963(7) 0.6482(5) 0.3640(6) 0.108(4) Uani 0.5 1 d DG . P A 4
C90 C 0.9028(9) 0.6271(4) 0.3202(4) 0.107(4) Uani 0.5 1 d G . P A 4
C98 C 0.6334(16) 0.9135(8) 0.3605(13) 0.17(2) Uani 0.5 1 d D . P A 4
C99 C 0.7324(8) 0.9626(6) 0.2624(6) 0.125(7) Uani 0.5 1 d DG . P A 4
C124 C 0.7551(9) 0.9333(6) 0.1995(6) 0.144(8) Uani 0.5 1 d DG . P A 4
C137 C 0.8713(10) 0.9354(6) 0.1726(5) 0.206(10) Uani 0.5 1 d DG U P A 4
C112 C 0.9649(9) 0.9667(6) 0.2087(6) 0.175(12) Uani 0.5 1 d DG . P A 4
C151 C 0.9422(10) 0.9959(5) 0.2716(6) 0.166(10) Uani 0.5 1 d DG . P A 4
C158 C 0.8260(11) 0.9939(6) 0.2984(6) 0.29(3) Uani 0.5 1 d DG . P A 4
C104 C 1.1103(13) 0.6799(7) 0.2581(8) 0.103(6) Uani 0.5 1 d D . P A 4
C100 C 0.7246(10) 0.9431(8) 0.4012(9) 0.23(2) Uani 0.5 1 d DG . P A 4
C116 C 0.7378(12) 0.8945(8) 0.4506(9) 0.196(12) Uani 0.5 1 d G U P A 4
C122 C 0.8503(16) 0.8840(8) 0.4827(6) 0.198(11) Uani 0.5 1 d G U P A 4
C106 C 0.9497(12) 0.9221(10) 0.4654(7) 0.16(2) Uani 0.5 1 d G . P A 4
C113 C 0.9365(11) 0.9707(8) 0.4160(8) 0.24(2) Uani 0.5 1 d DG . P A 4
C103 C 0.8239(13) 0.9812(7) 0.3839(8) 0.43(6) Uani 0.5 1 d DG . P A 4
C148 C 1.0748(12) 0.7796(7) 0.1588(7) 0.152(9) Uani 0.5 1 d D . P A 4
C133 C 1.0354(14) 0.8460(8) 0.1456(10) 0.190(10) Uani 0.5 1 d D U P A 4
C139 C 0.9082(15) 0.8684(8) 0.1420(6) 0.188(9) Uani 0.5 1 d D U P A 4
C111 C 1.2634(9) 0.8658(5) 0.2738(7) 0.242(19) Uani 0.5 1 d DG . P A 4
C140 C 1.2080(10) 0.8486(5) 0.2116(7) 0.148(7) Uani 0.5 1 d DG . P A 4
C91 C 1.1208(10) 0.8892(5) 0.1814(5) 0.200(10) Uani 0.5 1 d DG U P A 4
C128 C 1.0891(8) 0.9471(5) 0.2136(4) 0.113(5) Uani 0.5 1 d DG . P A 4
C89 C 1.1445(8) 0.9642(5) 0.2759(4) 0.080(4) Uani 0.5 1 d G . P A 4
C121 C 1.2316(9) 0.9236(6) 0.3060(4) 0.096(5) Uani 0.5 1 d G . P A 4
C114 C 1.0566(17) 0.9950(10) 0.3125(11) 0.130(9) Uani 0.5 1 d D . P A 4
C123 C 1.1632(18) 0.7375(8) 0.4201(9) 0.147(10) Uani 0.5 1 d D . P A 4
C136 C 1.2170(11) 0.7540(7) 0.3115(11) 0.36(4) Uani 0.5 1 d D U P A 4
C126 C 0.8132(15) 0.7510(7) 0.4743(5) 0.111(6) Uani 0.5 1 d D . P A 4
C101 C 0.9061(17) 0.8003(9) 0.4931(5) 0.107(5) Uani 0.5 1 d D . P A 4
C125 C 1.0283(18) 0.7836(9) 0.4822(8) 0.135(11) Uani 0.5 1 d D . P A 4
C105 C 1.0597(12) 0.7235(7) 0.4517(7) 0.127(7) Uani 0.5 1 d D . P A 4
C135 C 1.1811(15) 0.7808(7) 0.1971(9) 0.26(3) Uani 0.5 1 d D . P A 4
C150 C 1.0504(15) 0.9840(10) 0.3841(10) 0.103(6) Uani 0.5 1 d D . P A 4
C157 C 0.705(3) 0.6459(16) 0.2743(9) 0.078(6) Uani 0.5 1 d . . P A 4
C161 C 0.600(4) 0.691(3) 0.286(2) 0.101(15) Uani 0.5 1 d . . P A 4
C162 C 0.600(2) 0.7533(6) 0.2314(10) 0.115(14) Uani 0.5 1 d G . P A 4
C96 C 0.676(2) 0.7579(8) 0.1752(10) 0.17(3) Uani 0.5 1 d G . P A 4
C160 C 0.7178(16) 0.8184(9) 0.1542(6) 0.155(17) Uani 0.5 1 d G . P A 4
C102 C 0.6840(16) 0.8743(7) 0.1892(8) 0.47(7) Uani 0.5 1 d DG . P A 4
C165 C 0.6083(15) 0.8697(6) 0.2454(9) 0.157(16) Uani 0.5 1 d DG . P A 4
C155 C 0.5663(14) 0.8092(7) 0.2665(9) 0.137(9) Uani 0.5 1 d G . P A 4
C168 C 1.1833(14) 0.7110(7) 0.3599(8) 0.158(9) Uani 0.5 1 d D . P A 4
C163 C 1.2503(14) 0.8400(6) 0.3875(7) 0.173(14) Uani 0.5 1 d DG . P A 4
C127 C 1.1899(17) 0.8055(5) 0.4380(8) 0.186(18) Uani 0.5 1 d DG . P A 4
C154 C 1.1053(16) 0.8368(8) 0.4786(7) 0.186(14) Uani 0.5 1 d G . P A 4
C94 C 1.0810(13) 0.9026(8) 0.4687(5) 0.176(19) Uani 0.5 1 d G . P A 4
C146 C 1.1414(13) 0.9371(5) 0.4183(5) 0.085(9) Uani 0.5 1 d G . P A 4
C131 C 1.2261(12) 0.9058(6) 0.3777(5) 0.079(4) Uani 0.5 1 d G . P A 4
C167 C 1.1859(15) 0.7320(7) 0.2473(9) 0.183(17) Uani 0.5 1 d D . P A 4
C169 C 1.2721(18) 0.8116(8) 0.3183(9) 0.24(2) Uani 0.5 1 d D . P A 4

loop_
_atom_site_aniso_label
_atom_site_aniso_U_11
_atom_site_aniso_U_22
_atom_site_aniso_U_33
_atom_site_aniso_U_23
_atom_site_aniso_U_13
_atom_site_aniso_U_12
C1 0.073(9) 0.08(2) 0.038(10) -0.005(10) -0.012(7) -0.013(9)
C2 0.079(12) 0.084(10) 0.050(12) -0.019(11) -0.030(9) 0.011(9)
C5 0.081(7) 0.064(7) 0.041(6) 0.005(4) -0.006(5) -0.006(6)
C6 0.089(7) 0.059(5) 0.043(6) 0.000(4) -0.005(5) -0.014(5)
C7 0.106(8) 0.094(11) 0.058(7) -0.016(6) 0.001(6) 0.012(8)
C21 0.109(9) 0.076(8) 0.052(6) -0.012(5) 0.000(5) -0.004(6)
C20 0.088(8) 0.057(7) 0.049(5) -0.009(5) -0.004(5) -0.002(6)
C19 0.114(9) 0.077(7) 0.032(4) -0.003(4) -0.008(5) -0.006(7)
C8 0.117(10) 0.087(10) 0.051(7) -0.022(6) -0.006(7) 0.027(7)
C9 0.077(7) 0.089(12) 0.066(7) -0.019(8) -0.022(7) -0.010(9)
C10 0.092(9) 0.068(9) 0.044(6) 0.016(5) -0.027(5) -0.019(6)
C11 0.104(12) 0.059(9) 0.035(5) 0.010(6) -0.036(6) -0.019(9)
C12 0.074(6) 0.092(9) 0.030(9) -0.010(7) -0.018(7) -0.005(6)
C13 0.092(7) 0.087(7) 0.052(5) -0.008(4) -0.011(5) -0.017(6)
C14 0.077(7) 0.106(8) 0.052(6) -0.012(6) -0.012(5) 0.011(6)
C15 0.060(6) 0.123(10) 0.105(10) -0.041(8) -0.032(7) 0.014(7)
C16 0.097(9) 0.089(8) 0.077(7) -0.020(6) -0.045(7) 0.031(7)
C17 0.101(9) 0.083(7) 0.064(7) -0.005(6) -0.012(7) 0.004(7)
C4 0.091(7) 0.072(5) 0.046(5) 0.001(4) -0.027(5) -0.002(5)
C3 0.085(7) 0.076(6) 0.040(5) 0.004(4) -0.009(5) 0.000(5)
C18 0.110(8) 0.078(7) 0.030(4) 0.003(4) -0.025(5) -0.002(6)
C22 0.094(7) 0.060(7) 0.075(7) -0.023(5) 0.009(5) 0.014(6)
C23 0.076(7) 0.045(6) 0.082(7) -0.015(5) -0.018(6) 0.011(5)
C24 0.132(11) 0.070(8) 0.082(8) 0.010(6) -0.033(7) 0.019(7)
C25 0.138(13) 0.038(6) 0.069(7) 0.010(6) -0.062(7) -0.004(6)
C26 0.111(12) 0.21(3) 0.042(8) 0.032(10) -0.033(7) 0.003(14)
C27 0.123(14) 0.104(11) 0.065(7) 0.042(8) -0.064(8) -0.051(10)
C28 0.23(3) 0.073(15) 0.041(7) 0.005(11) -0.024(11) -0.060(17)
C29 0.144(12) 0.129(12) 0.030(4) -0.010(5) 0.007(6) -0.090(11)
C30 0.072(7) 0.190(18) 0.040(7) -0.045(10) 0.018(6) -0.064(9)
C31 0.052(5) 0.168(15) 0.082(8) -0.086(9) 0.015(5) -0.021(7)
C32 0.049(6) 0.109(9) 0.102(7) -0.070(7) -0.018(5) -0.016(6)
C33 0.058(4) 0.120(6) 0.091(5) -0.050(5) -0.016(4) -0.004(5)
C34 0.071(4) 0.110(6) 0.089(5) -0.035(5) -0.023(4) -0.009(4)
C35 0.079(6) 0.081(6) 0.081(6) -0.020(5) -0.042(5) 0.002(5)
C36 0.096(6) 0.086(5) 0.063(5) -0.009(5) -0.040(4) -0.005(5)
C37 0.098(7) 0.084(6) 0.037(4) -0.003(4) -0.021(5) -0.016(6)
C38 0.112(6) 0.095(6) 0.019(3) -0.022(4) 0.000(4) -0.029(6)
C39 0.114(6) 0.102(6) 0.030(3) -0.028(4) 0.009(4) -0.017(6)
C40 0.103(7) 0.100(6) 0.069(6) -0.042(6) -0.003(6) -0.002(6)
C41 0.120(7) 0.071(5) 0.085(5) -0.035(5) -0.022(5) 0.002(5)
C42 0.128(7) 0.063(5) 0.100(6) -0.033(5) -0.019(6) -0.009(5)
C43 0.117(7) 0.071(5) 0.079(6) -0.018(5) -0.037(5) 0.013(5)
C44 0.127(8) 0.096(6) 0.069(6) 0.009(5) -0.058(6) 0.003(6)
C45 0.138(7) 0.095(6) 0.055(5) 0.024(4) -0.037(5) -0.015(5)
C46 0.147(8) 0.083(5) 0.039(4) 0.031(4) -0.016(5) -0.022(6)
C47 0.153(7) 0.093(5) 0.033(4) 0.010(4) -0.003(4) -0.036(5)
C64 0.167(7) 0.094(6) 0.053(5) 0.004(4) 0.004(5) -0.044(5)
C63 0.178(8) 0.083(6) 0.073(6) 0.014(5) -0.016(7) -0.039(7)
C62 0.153(8) 0.080(6) 0.078(6) 0.022(5) -0.044(6) -0.017(6)
C48 0.145(8) 0.117(6) 0.033(5) -0.009(4) 0.013(5) -0.040(6)
C49 0.134(7) 0.133(6) 0.056(5) -0.032(5) 0.007(5) -0.028(6)
C50 0.113(8) 0.135(8) 0.067(6) -0.032(7) 0.015(6) -0.022(8)
C51 0.101(5) 0.127(6) 0.090(5) -0.046(5) 0.000(5) -0.023(5)
C52 0.108(6) 0.126(6) 0.081(6) -0.048(5) 0.010(5) -0.030(5)
C66 0.130(7) 0.137(7) 0.073(5) -0.019(6) 0.018(5) -0.033(6)
C65 0.142(7) 0.134(6) 0.063(5) -0.018(5) 0.006(5) -0.042(6)
C53 0.104(6) 0.123(7) 0.088(6) -0.041(6) -0.010(6) -0.019(6)
C54 0.095(6) 0.107(6) 0.088(6) -0.027(5) -0.022(5) -0.013(5)
C55 0.101(7) 0.083(6) 0.076(6) -0.020(5) -0.042(5) -0.023(5)
C56 0.109(7) 0.068(8) 0.037(5) -0.015(5) -0.029(5) -0.036(7)
C57 0.107(13) 0.151(13) 0.020(4) -0.022(6) -0.002(7) -0.072(12)
C58 0.20(2) 0.091(10) 0.045(8) -0.033(7) -0.024(9) -0.005(10)
C59 0.18(2) 0.065(8) 0.068(9) -0.008(7) -0.062(11) -0.010(9)
C60 0.34(4) 0.079(10) 0.059(9) -0.009(8) -0.066(15) -0.058(15)
C70 0.16(2) 0.109(18) 0.124(18) -0.006(13) -0.008(15) -0.073(17)
C67 0.059(9) 0.20(2) 0.065(8) 0.010(11) -0.022(7) -0.038(11)
C68 0.099(9) 0.139(13) 0.055(10) -0.001(8) -0.011(7) -0.015(9)
C69 0.096(12) 0.088(14) 0.080(14) 0.002(9) -0.019(9) 0.001(9)
C61 0.158(14) 0.096(11) 0.089(9) 0.035(8) -0.038(10) 0.019(9)
C71 0.121(4) 0.080(3) 0.062(3) 0.003(2) -0.032(3) -0.025(3)
C72 0.083(3) 0.080(3) 0.050(2) -0.0050(19) -0.0133(19) -0.007(2)
C73 0.079(3) 0.083(3) 0.086(3) -0.023(3) -0.014(2) -0.001(2)
C74 0.088(3) 0.094(3) 0.069(3) -0.028(2) 0.016(2) -0.027(3)
C75 0.082(3) 0.115(4) 0.051(2) -0.012(2) -0.014(2) -0.019(3)
C76 0.081(3) 0.137(5) 0.076(3) -0.022(3) -0.023(3) 0.005(3)
C77 0.078(3) 0.115(4) 0.065(3) -0.025(3) -0.007(2) 0.006(3)
C78 0.082(7) 0.067(6) 0.053(5) -0.003(4) -0.009(5) 0.003(5)
C79 0.084(7) 0.079(7) 0.056(6) 0.001(4) -0.015(5) -0.014(6)
C80 0.089(6) 0.072(5) 0.049(4) -0.002(4) -0.015(4) 0.001(5)
C81 0.103(7) 0.070(5) 0.046(4) -0.002(4) -0.019(4) 0.000(5)
O1 0.112(5) 0.103(5) 0.090(5) 0.026(4) 0.016(4) 0.030(5)
O2 0.114(5) 0.093(5) 0.063(4) 0.013(3) -0.016(3) -0.007(4)
C82 0.076(6) 0.210(14) 0.035(4) -0.025(6) -0.003(4) 0.014(7)
C83 0.102(11) 0.091(9) 0.051(6) -0.003(6) -0.022(7) -0.027(9)
C84 0.103(7) 0.101(8) 0.047(4) 0.011(5) -0.008(4) -0.033(6)
C85 0.092(6) 0.100(7) 0.042(4) 0.002(4) -0.009(4) -0.024(6)
C86 0.083(6) 0.136(10) 0.043(4) 0.003(5) 0.010(4) -0.019(6)
O3 0.241(15) 0.217(14) 0.181(13) 0.101(11) 0.138(13) 0.099(12)
O4 0.162(8) 0.135(7) 0.046(3) -0.001(4) 0.009(4) -0.045(6)
C87 0.089(6) 0.100(8) 0.081(6) -0.016(6) -0.030(5) -0.006(6)
C152 0.065(8) 0.059(7) 0.27(3) -0.036(11) -0.042(12) 0.018(6)
C92 0.089(10) 0.150(16) 0.033(8) -0.018(8) -0.002(8) -0.034(11)
C93 0.13(2) 0.110(18) 0.029(8) 0.008(11) -0.025(8) -0.053(16)
C110 0.21(2) 0.21(2) 0.038(6) -0.020(11) 0.007(10) -0.15(2)
C120 0.34(6) 0.112(15) 0.11(2) -0.048(14) 0.14(3) -0.10(2)
C156 0.094(11) 0.21(2) 0.174(19) -0.132(18) 0.060(13) -0.075(12)
C115 0.125(14) 0.114(11) 0.095(12) -0.010(10) -0.010(10) -0.013(9)
C149 0.095(13) 0.087(13) 0.28(4) -0.01(2) -0.03(2) 0.031(10)
C95 0.114(11) 0.137(16) 0.068(9) -0.013(11) -0.003(8) -0.025(12)
C107 0.120(10) 0.115(11) 0.051(6) -0.007(7) -0.007(7) -0.036(8)
C134 0.166(17) 0.121(14) 0.068(8) -0.027(9) 0.013(9) -0.070(13)
C118 0.135(15) 0.119(15) 0.119(14) -0.081(12) 0.050(12) -0.052(12)
C166 0.123(12) 0.139(18) 0.18(2) -0.104(19) 0.003(13) -0.017(12)
C164 0.118(12) 0.117(16) 0.16(3) -0.08(2) 0.002(18) -0.020(11)
C109 0.113(14) 0.11(2) 0.047(7) 0.021(13) -0.027(7) -0.031(14)
C97 0.111(9) 0.093(7) 0.064(7) 0.026(6) -0.027(7) -0.029(6)
C88 0.110(11) 0.105(10) 0.040(6) 0.006(6) -0.010(6) -0.033(9)
C141 0.129(12) 0.139(13) 0.047(6) 0.025(7) -0.028(7) -0.049(11)
C108 0.168(19) 0.121(13) 0.094(11) 0.042(11) -0.065(13) -0.058(13)
C130 0.116(11) 0.094(9) 0.112(11) -0.003(8) -0.033(9) -0.017(7)
C90 0.096(9) 0.137(12) 0.087(9) 0.000(8) -0.029(7) -0.018(8)
C98 0.081(13) 0.11(2) 0.33(6) -0.11(3) 0.04(2) -0.008(13)
C99 0.133(13) 0.153(17) 0.085(11) -0.007(10) -0.071(11) 0.027(11)
C124 0.151(16) 0.165(18) 0.115(15) 0.071(15) -0.032(12) 0.016(15)
C137 0.208(14) 0.33(2) 0.083(9) 0.049(11) -0.030(9) -0.153(17)
C112 0.26(3) 0.147(17) 0.115(14) 0.066(13) -0.100(16) -0.142(19)
C151 0.19(2) 0.17(2) 0.134(18) 0.084(17) 0.039(17) 0.057(16)
C158 0.55(12) 0.089(18) 0.24(5) 0.03(2) 0.01(6) 0.08(4)
C104 0.066(10) 0.094(10) 0.148(16) -0.062(10) 0.006(10) 0.003(8)
C100 0.124(15) 0.17(2) 0.39(5) -0.17(3) 0.14(2) -0.042(16)
C116 0.149(15) 0.30(2) 0.138(15) -0.154(17) 0.089(13) -0.095(18)
C122 0.167(14) 0.30(2) 0.131(13) -0.151(16) 0.061(13) -0.107(17)
C106 0.091(12) 0.28(6) 0.09(3) -0.09(3) -0.026(13) -0.05(2)
C113 0.119(15) 0.45(6) 0.15(2) -0.22(3) -0.021(16) 0.03(2)
C103 0.57(12) 0.16(4) 0.59(14) -0.09(6) 0.25(12) 0.15(6)
C148 0.137(15) 0.24(3) 0.083(10) -0.068(14) 0.066(11) -0.055(17)
C133 0.192(13) 0.34(2) 0.044(7) 0.007(10) 0.016(7) -0.165(15)
C139 0.200(12) 0.33(2) 0.037(5) 0.033(9) -0.020(7) -0.158(16)
C111 0.23(3) 0.35(5) 0.15(2) 0.10(3) 0.12(2) 0.10(3)
C140 0.114(12) 0.176(17) 0.155(17) -0.032(15) 0.032(12) -0.068(12)
C91 0.185(14) 0.34(2) 0.073(9) -0.006(12) 0.024(9) -0.161(16)
C128 0.135(11) 0.142(12) 0.061(6) 0.043(7) -0.043(7) -0.083(10)
C89 0.078(10) 0.091(9) 0.070(8) 0.027(7) -0.021(7) -0.028(8)
C121 0.071(8) 0.172(15) 0.044(8) 0.001(7) -0.007(5) 0.012(8)
C114 0.185(18) 0.065(10) 0.135(19) -0.014(10) -0.107(16) 0.013(11)
C123 0.20(2) 0.098(15) 0.136(19) 0.007(13) -0.097(18) 0.020(15)
C136 0.36(5) 0.35(5) 0.36(5) -0.02(3) 0.00(3) 0.05(3)
C126 0.166(16) 0.134(13) 0.033(5) -0.016(6) 0.011(7) -0.067(14)
C101 0.160(15) 0.139(15) 0.023(4) -0.004(7) -0.007(6) -0.036(14)
C125 0.16(2) 0.16(2) 0.080(11) 0.064(12) -0.069(13) -0.097(19)
C105 0.139(13) 0.110(11) 0.128(13) 0.056(10) -0.095(12) -0.043(11)
C135 0.106(15) 0.35(5) 0.33(5) -0.28(4) 0.09(2) -0.09(2)
C150 0.125(14) 0.097(13) 0.086(13) -0.041(10) -0.015(10) 0.012(9)
C157 0.107(13) 0.085(9) 0.042(10) -0.008(9) -0.015(8) -0.016(8)
C161 0.16(3) 0.08(2) 0.060(17) -0.002(14) -0.001(15) -0.041(19)
C162 0.13(2) 0.088(14) 0.13(2) 0.045(14) -0.061(17) -0.034(13)
C96 0.18(5) 0.15(4) 0.16(4) 0.05(3) -0.13(3) -0.06(3)
C160 0.25(4) 0.13(2) 0.079(15) 0.066(16) -0.09(2) -0.12(3)
C102 0.17(3) 0.40(8) 0.83(14) 0.50(9) -0.30(6) -0.20(4)
C165 0.16(2) 0.086(15) 0.22(3) 0.09(2) -0.10(2) -0.036(12)
C155 0.155(16) 0.075(11) 0.18(2) -0.044(13) -0.067(17) -0.006(9)
C168 0.166(19) 0.133(16) 0.17(2) -0.026(15) -0.083(17) 0.085(15)
C163 0.22(3) 0.16(2) 0.131(18) -0.007(17) -0.09(2) 0.07(2)
C127 0.26(4) 0.14(2) 0.15(2) 0.039(18) -0.13(2) -0.10(2)
C154 0.14(2) 0.32(5) 0.094(15) -0.01(2) -0.052(13) -0.05(3)
C94 0.42(6) 0.064(10) 0.046(9) -0.022(7) -0.032(17) -0.011(17)
C146 0.116(14) 0.112(17) 0.026(6) -0.022(7) -0.005(7) -0.065(12)
C131 0.091(7) 0.110(10) 0.036(6) 0.006(6) -0.019(5) 0.004(7)
C167 0.082(12) 0.104(12) 0.37(5) -0.112(19) 0.07(2) -0.037(10)
C169 0.19(2) 0.25(4) 0.29(4) 0.14(3) 0.10(3) 0.13(3)

loop_
_atom_type_symbol
_atom_type_description
_atom_type_scat_dispersion_real
_atom_type_scat_dispersion_imag
_atom_type_scat_source
C C 0.0181 0.0091 'International Tables Vol C Tables 4.2.6.8 and 6.1.1.4'
H H 0.0000 0.0000 'International Tables Vol C Tables 4.2.6.8 and 6.1.1.4'
O O 0.0492 0.0322 'International Tables Vol C Tables 4.2.6.8 and 6.1.1.4'

loop_
_geom_angle_atom_site_label_1
_geom_angle_atom_site_label_2
_geom_angle_atom_site_label_3
_geom_angle
C9 C1 C71 129(2)
C9 C1 C6 110(3)
C71 C1 C6 118(3)
C9 C1 C2 117(3)
C71 C1 C2 61.2(18)
C6 C1 C2 111.2(15)
C12 C2 C3 104.5(15)
C12 C2 C71 130.5(15)
C3 C2 C71 125.0(15)
C12 C2 C1 111(2)
C3 C2 C1 114.0(15)
C71 C2 C1 53.0(14)
C6 C5 C19 120.0
C6 C5 C4 121.6(6)
C19 C5 C4 105.6(6)
C7 C6 C5 120.0
C7 C6 C1 105.9(16)
C5 C6 C1 126.1(14)
C21 C7 C6 120.0
C21 C7 C8 118.6(9)
C6 C7 C8 107.3(8)
C7 C21 C20 120.0
C7 C21 C22 119.4(6)
C20 C21 C22 109.4(7)
C21 C20 C19 120.0
C21 C20 C39 107.5(6)
C19 C20 C39 122.3(7)
C20 C19 C5 120.0
C20 C19 C18 117.0(8)
C5 C19 C18 110.9(8)
C24 C8 C7 121.1(12)
C24 C8 C9 123.8(16)
C7 C8 C9 108.4(15)
C1 C9 C10 125(3)
C1 C9 C8 107(2)
C10 C9 C8 116.9(16)
C11 C10 C9 121(2)
C11 C10 C26 109.0(19)
C9 C10 C26 115.1(16)
C10 C11 C12 126(2)
C10 C11 C28 115(2)
C12 C11 C28 111(2)
C11 C12 C13 122.2(16)
C11 C12 C2 119.8(17)
C13 C12 C2 107.0(13)
C30 C13 C12 123.5(13)
C30 C13 C14 123.4(11)
C12 C13 C14 109.2(10)
C15 C14 C3 120.0
C15 C14 C13 118.7(6)
C3 C14 C13 107.6(7)
C16 C15 C14 120.0
C16 C15 C32 117.8(6)
C14 C15 C32 116.8(6)
C15 C16 C17 120.0
C15 C16 C35 113.3(9)
C17 C16 C35 121.5(9)
C4 C17 C16 120.0
C4 C17 C18 106.7(7)
C16 C17 C18 120.1(7)
C17 C4 C3 120.0
C17 C4 C5 109.5(6)
C3 C4 C5 119.8(6)
C4 C3 C14 120.0
C4 C3 C2 126.0(10)
C14 C3 C2 108.5(10)
C19 C18 C37 124.4(13)
C19 C18 C17 107.2(9)
C37 C18 C17 121.1(13)
C23 C22 C21 121.6(12)
C23 C22 C40 122.5(13)
C21 C22 C40 104.4(9)
C22 C23 C24 118.1(11)
C22 C23 C43 120.1(14)
C24 C23 C43 110.1(11)
C8 C24 C23 120.9(11)
C8 C24 C25 119.2(12)
C23 C24 C25 108.3(11)
C26 C25 C24 119.2(16)
C26 C25 C44 119.5(19)
C24 C25 C44 107.0(10)
C25 C26 C27 121(2)
C25 C26 C10 125.1(17)
C27 C26 C10 105(2)
C26 C27 C46 115.8(18)
C26 C27 C28 111(2)
C46 C27 C28 123(2)
C29 C28 C11 130(2)
C29 C28 C27 122(2)
C11 C28 C27 99(3)
C28 C29 C48 114(2)
C28 C29 C30 118.1(14)
C48 C29 C30 121.8(16)
C13 C30 C31 118.5(15)
C13 C30 C29 112.4(14)
C31 C30 C29 113.4(15)
C50 C31 C30 123.6(15)
C50 C31 C32 109.9(8)
C30 C31 C32 119.3(12)
C31 C32 C33 104.5(9)
C31 C32 C15 120.8(9)
C33 C32 C15 123.5(10)
C34 C33 C51 120.7(11)
C34 C33 C32 116.8(10)
C51 C33 C32 105.4(8)
C33 C34 C54 122.8(12)
C33 C34 C35 114.6(11)
C54 C34 C35 118.3(12)
C34 C35 C16 132.6(13)
C34 C35 C36 98.7(13)
C16 C35 C36 116.1(13)
C37 C36 C55 120.4(14)
C37 C36 C35 120.3(12)
C55 C36 C35 109.8(14)
C18 C37 C36 118.2(13)
C18 C37 C38 116.7(13)
C36 C37 C38 117.4(12)
C39 C38 C57 118.6(14)
C39 C38 C37 118.1(11)
C57 C38 C37 118.8(13)
C38 C39 C40 122.0(12)
C38 C39 C20 121.2(11)
C40 C39 C20 106.1(9)
C39 C40 C41 124.7(12)
C39 C40 C22 112.6(10)
C41 C40 C22 113.6(12)
C58 C41 C40 115.2(12)
C58 C41 C42 115.1(16)
C40 C41 C42 124.8(12)
C43 C42 C41 117.9(15)
C43 C42 C61 119.8(16)
C41 C42 C61 117.3(14)
C42 C43 C23 120.6(13)
C42 C43 C44 123.2(15)
C23 C43 C44 105.8(11)
C45 C44 C25 126.0(15)
C45 C44 C43 116.8(12)
C25 C44 C43 108.8(12)
C44 C45 C46 111.1(9)
C44 C45 C62 122.9(9)
C46 C45 C62 120.0
C47 C46 C45 120.0
C47 C46 C27 108.8(12)
C45 C46 C27 126.0(12)
C64 C47 C46 120.0
C64 C47 C48 106.4(9)
C46 C47 C48 122.8(9)
C47 C64 C63 120.0
C47 C64 C65 109.0(7)
C63 C64 C65 120.0(7)
C62 C63 C64 120.0
C62 C63 C70 111.7(8)
C64 C63 C70 115.3(8)
C63 C62 C45 120.0
C63 C62 C61 104.3(10)
C45 C62 C61 121.5(10)
C29 C48 C47 126.0(17)
C29 C48 C49 116.2(16)
C47 C48 C49 109.5(12)
C50 C49 C65 120.0
C50 C49 C48 122.3(9)
C65 C49 C48 106.6(9)
C31 C50 C49 121.6(8)
C31 C50 C51 108.3(7)
C49 C50 C51 120.0
C52 C51 C50 120.0
C52 C51 C33 116.9(6)
C50 C51 C33 111.8(6)
C51 C52 C66 120.0
C51 C52 C53 121.5(7)
C66 C52 C53 105.5(7)
C67 C66 C65 120.1(8)
C67 C66 C52 107.6(7)
C65 C66 C52 120.0
C66 C65 C49 120.0
C66 C65 C64 120.5(6)
C49 C65 C64 108.5(7)
C68 C53 C54 122.2(15)
C68 C53 C52 107.2(9)
C54 C53 C52 118.1(11)
C34 C54 C53 118.6(12)
C34 C54 C55 105.4(12)
C53 C54 C55 121.8(16)
C56 C55 C36 119.6(15)
C56 C55 C54 119.5(15)
C36 C55 C54 107.6(14)
C55 C56 C57 127.2(14)
C55 C56 C69 114.5(14)
C57 C56 C69 110.6(15)
C38 C57 C56 116.1(18)
C38 C57 C58 117.2(14)
C56 C57 C58 111.6(16)
C41 C58 C57 117.7(15)
C41 C58 C59 128.9(15)
C57 C58 C59 96.7(16)
C60 C59 C69 120.0
C60 C59 C58 111.3(11)
C69 C59 C58 116.7(11)
C59 C60 C70 120.0
C59 C60 C61 118.8(13)
C70 C60 C61 109.8(12)
C67 C70 C60 120.0
C67 C70 C63 122.1(9)
C60 C70 C63 107.0(9)
C66 C67 C70 121.8(8)
C66 C67 C68 108.3(8)
C70 C67 C68 120.0
C53 C68 C69 119.3(11)
C53 C68 C67 111.4(9)
C69 C68 C67 120.0
C68 C69 C59 120.0
C68 C69 C56 121.9(11)
C59 C69 C56 104.1(12)
C60 C61 C42 127.1(14)
C60 C61 C62 107.2(17)
C42 C61 C62 112.7(14)
C157 C71 C161 63(2)
C157 C71 C72 126.9(9)
C161 C71 C72 118.7(17)
C78 C71 C72 113.3(5)
C72 C71 C1 117.1(12)
C72 C71 C2 109.3(8)
C1 C71 C2 65.8(15)
C72 C71 C83 112.4(5)
C73 C72 C77 118.8(4)
C73 C72 C71 120.5(5)
C77 C72 C71 120.7(5)
C72 C73 C74 119.9(5)
C72 C73 H1 120.1
C74 C73 H1 120.1
C75 C74 C73 120.5(5)
C75 C74 H2 119.7
C73 C74 H2 119.7
C74 C75 C76 119.9(4)
C74 C75 H3 120.1
C76 C75 H3 120.1
C77 C76 C75 119.8(5)
C77 C76 H4 120.1
C75 C76 H4 120.1
C76 C77 C72 121.1(5)
C76 C77 H5 119.4
C72 C77 H5 119.4
C71 C78 C79 103.9(9)
C71 C78 H6 111.0
C79 C78 H6 111.0
C71 C78 H7 111.0
C79 C78 H7 111.0
H6 C78 H7 109.0
C80 C79 C78 112.3(9)
C80 C79 H8 109.1
C78 C79 H8 109.1
C80 C79 H9 109.1
C78 C79 H9 109.1
H8 C79 H9 107.9
C81 C80 C79 113.7(9)
C81 C80 H10 108.8
C79 C80 H10 108.8
C81 C80 H11 108.8
C79 C80 H11 108.8
H10 C80 H11 107.7
O1 C81 O2 122.4(10)
O1 C81 C80 125.9(9)
O2 C81 C80 111.7(8)
C81 O2 C82 116.9(9)
O2 C82 H12 109.5
O2 C82 H13 109.5
H12 C82 H13 109.5
O2 C82 H14 109.5
H12 C82 H14 109.5
H13 C82 H14 109.5
C84 C83 C71 107.8(13)
C84 C83 H15 110.1
C71 C83 H15 110.1
C84 C83 H16 110.1
C71 C83 H16 110.1
H15 C83 H16 108.5
C83 C84 C85 112.6(11)
C83 C84 H17 109.1
C85 C84 H17 109.1
C83 C84 H18 109.1
C85 C84 H18 109.1
H17 C84 H18 107.8
C86 C85 C84 114.8(9)
C86 C85 H19 108.6
C84 C85 H19 108.6
C86 C85 H20 108.6
C84 C85 H20 108.6
H19 C85 H20 107.6
O3 C86 O4 118.1(13)
O3 C86 C85 126.6(11)
O4 C86 C85 115.3(10)
C86 O4 C87 110.5(10)
O4 C87 H21 109.5
O4 C87 H22 109.5
H21 C87 H22 109.5
O4 C87 H23 109.5
H21 C87 H23 109.5
H22 C87 H23 109.5
C168 C152 C104 106.7(10)
C168 C152 C130 118.7(13)
C104 C152 C130 126.1(13)
C93 C92 C115 120.0
C93 C92 C157 121.0(16)
C115 C92 C157 111.0(14)
C110 C93 C92 120.0
C110 C93 C96 99.7(11)
C92 C93 C96 125.6(11)
C93 C110 C120 120.0
C93 C110 C109 109.9(13)
C120 C110 C109 116.9(11)
C156 C120 C110 120.0
C156 C120 C148 113.6(11)
C110 C120 C148 121.3(11)
C120 C156 C115 120.0
C120 C156 C104 125.4(10)
C115 C156 C104 109.7(11)
C156 C115 C92 120.0
C156 C115 C90 123.5(7)
C92 C115 C90 105.4(8)
C98 C149 C165 119.8(13)
C98 C149 C99 119.9(15)
C165 C149 C99 108.4(11)
C107 C95 C164 120.0
C107 C95 C161 116(2)
C164 C95 C161 118(2)
C134 C107 C95 120.0
C134 C107 C88 107.4(8)
C95 C107 C88 120.0(9)
C126 C134 C107 111.8(10)
C126 C134 C118 115.3(9)
C107 C134 C118 120.0
C166 C118 C134 120.0
C166 C118 C116 95.7(11)
C134 C118 C116 136.7(11)
C118 C166 C164 120.0
C118 C166 C98 112.1(12)
C164 C166 C98 120.8(12)
C155 C164 C166 122.4(10)
C155 C164 C95 106.0(10)
C166 C164 C95 120.0
C160 C109 C110 110.1(18)
C160 C109 C139 115(2)
C110 C109 C139 126.5(16)
C88 C97 C90 120.0
C88 C97 C157 121.6(13)
C90 C97 C157 110.1(12)
C141 C88 C97 120.0
C141 C88 C107 105.6(8)
C97 C88 C107 123.6(8)
C108 C141 C88 120.0
C108 C141 C126 119.8(10)
C88 C141 C126 109.1(10)
C141 C108 C130 120.0
C141 C108 C105 118.4(10)
C130 C108 C105 116.2(10)
C90 C130 C108 120.0
C90 C130 C152 113.1(9)
C108 C130 C152 118.4(9)
C130 C90 C97 120.0
C130 C90 C115 118.2(6)
C97 C90 C115 105.3(7)
C149 C98 C100 117.9(18)
C149 C98 C166 116.3(15)
C100 C98 C166 113.0(16)
C124 C99 C158 120.0
C124 C99 C149 104.6(9)
C158 C99 C149 126.3(10)
C99 C124 C137 120.0
C99 C124 C102 112.0(8)
C137 C124 C102 118.0(9)
C124 C137 C112 120.0
C124 C137 C139 111.4(8)
C112 C137 C139 113.9(8)
C151 C112 C137 120.0
C151 C112 C128 104.6(8)
C137 C112 C128 126.9(7)
C112 C151 C158 120.0
C112 C151 C114 107.7(12)
C158 C151 C114 125.2(12)
C151 C158 C99 120.0
C151 C158 C103 114.0(7)
C99 C158 C103 113.7(9)
C167 C104 C152 109.3(10)
C167 C104 C156 111.5(14)
C152 C104 C156 124.0(14)
C116 C100 C103 120.0
C116 C100 C98 98.2(13)
C103 C100 C98 131.4(14)
C122 C116 C100 120.0
C122 C116 C118 108.9(12)
C100 C116 C118 120.5(12)
C106 C122 C116 120.0
C106 C122 C101 107.0(10)
C116 C122 C101 119.1(10)
C122 C106 C113 120.0
C122 C106 C94 126.9(13)
C113 C106 C94 108.0(11)
C103 C113 C106 120.0
C103 C113 C150 123.5(12)
C106 C113 C150 110.9(13)
C113 C103 C100 120.0
C113 C103 C158 115.9(9)
C100 C103 C158 110.7(10)
C135 C148 C133 109.1(10)
C135 C148 C120 125.7(14)
C133 C148 C120 117.4(13)
C148 C133 C91 107.5(10)
C148 C133 C139 125.5(13)
C91 C133 C139 115.7(12)
C133 C139 C109 109.1(14)
C133 C139 C137 120.9(11)
C109 C139 C137 125.4(14)
C140 C111 C121 120.0
C140 C111 C169 110.9(11)
C121 C111 C169 114.3(11)
C111 C140 C91 120.0
C111 C140 C135 119.8(9)
C91 C140 C135 111.1(8)
C140 C91 C128 120.0
C140 C91 C133 105.4(8)
C128 C91 C133 124.8(9)
C89 C128 C91 120.0
C89 C128 C112 112.8(8)
C91 C128 C112 117.4(7)
C114 C89 C128 105.6(9)
C114 C89 C121 123.1(9)
C128 C89 C121 120.0
C89 C121 C111 120.0
C89 C121 C131 121.1(9)
C111 C121 C131 103.6(9)
C89 C114 C150 119.2(11)
C89 C114 C151 109.2(16)
C150 C114 C151 118.5(16)
C168 C123 C105 118.8(16)
C168 C123 C127 124.6(15)
C105 C123 C127 105.4(16)
C169 C136 C168 129.9(16)
C169 C136 C167 119.3(15)
C168 C136 C167 110.8(11)
C134 C126 C141 106.0(11)
C134 C126 C101 126.3(15)
C141 C126 C101 120.5(15)
C125 C101 C126 116.9(16)
C125 C101 C122 122.0(13)
C126 C101 C122 112.8(14)
C154 C125 C101 113.7(17)
C154 C125 C105 120.8(19)
C101 C125 C105 121.2(15)
C154 C125 C127 42.8(8)
C101 C125 C127 148.5(13)
C105 C125 C127 78.1(12)
C123 C105 C125 102.8(14)
C123 C105 C108 124.2(15)
C125 C105 C108 121.9(13)
C148 C135 C167 112.7(15)
C148 C135 C140 106.8(10)
C167 C135 C140 123.2(13)
C114 C150 C113 121.1(15)
C114 C150 C146 119.0(12)
C113 C150 C146 105.1(16)
C71 C157 C92 120.7(16)
C71 C157 C97 129.1(17)
C92 C157 C97 106(2)
C71 C157 C161 62(2)
C92 C157 C161 120(3)
C97 C157 C161 112.3(19)
C71 C161 C157 55(3)
C71 C161 C95 145(4)
C157 C161 C95 123(3)
C71 C161 C162 121(3)
C157 C161 C162 112(3)
C95 C161 C162 93(3)
C96 C162 C155 120.0
C96 C162 C161 124(2)
C155 C162 C161 109(2)
C160 C96 C162 120.0
C160 C96 C93 113.4(14)
C162 C96 C93 115.6(12)
C109 C160 C102 121.7(16)
C109 C160 C96 106.8(16)
C102 C160 C96 120.0
C160 C102 C165 120.0
C160 C102 C124 127.4(11)
C165 C102 C124 106.1(9)
C155 C165 C102 120.0
C155 C165 C149 124.0(11)
C102 C165 C149 108.6(9)
C164 C155 C165 115.7(11)
C164 C155 C162 112.5(11)
C165 C155 C162 120.0
C123 C168 C136 113.9(14)
C123 C168 C152 123.2(15)
C136 C168 C152 106.4(11)
C127 C163 C131 120.0
C127 C163 C169 121.7(12)
C131 C163 C169 106.8(10)
C154 C127 C163 120.0
C154 C127 C123 116.2(14)
C163 C127 C123 114.5(12)
C154 C127 C125 42.6(9)
C163 C127 C125 147.4(8)
C123 C127 C125 73.7(11)
C125 C154 C127 94.6(16)
C125 C154 C94 131.2(15)
C127 C154 C94 120.0
C146 C94 C154 120.0
C146 C94 C106 107.9(12)
C154 C94 C106 116.6(13)
C94 C146 C131 120.0
C94 C146 C150 108.1(11)
C131 C146 C150 118.9(10)
C146 C131 C163 120.0
C146 C131 C121 118.3(9)
C163 C131 C121 111.5(9)
C136 C167 C104 104.9(11)
C136 C167 C135 114.0(13)
C104 C167 C135 130.6(15)
C136 C169 C111 127.8(15)
C136 C169 C163 110.8(14)
C111 C169 C163 103.6(13)

loop_
_geom_bond_atom_site_label_1
_geom_bond_atom_site_label_2
_geom_bond_distance
C1 C9 1.31(5)
C1 C71 1.51(4)
C1 C6 1.55(3)
C1 C2 1.73(4)
C2 C12 1.49(3)
C2 C3 1.52(2)
C2 C71 1.66(3)
C5 C6 1.3900
C5 C19 1.3900
C5 C4 1.491(11)
C6 C7 1.3900
C7 C21 1.3900
C7 C8 1.447(17)
C21 C20 1.3900
C21 C22 1.436(15)
C20 C19 1.3900
C20 C39 1.526(13)
C19 C18 1.417(16)
C8 C24 1.34(3)
C8 C9 1.50(2)
C9 C10 1.41(3)
C10 C11 1.33(4)
C10 C26 1.56(4)
C11 C12 1.37(2)
C11 C28 1.52(4)
C12 C13 1.433(19)
C13 C30 1.406(19)
C13 C14 1.489(13)
C14 C15 1.3900
C14 C3 1.3900
C15 C16 1.3900
C15 C32 1.516(17)
C16 C17 1.3900
C16 C35 1.436(15)
C17 C4 1.3900
C17 C18 1.474(14)
C4 C3 1.3900
C18 C37 1.419(18)
C22 C23 1.368(19)
C22 C40 1.486(19)
C23 C24 1.46(2)
C23 C43 1.48(2)
C24 C25 1.48(2)
C25 C26 1.27(3)
C25 C44 1.49(2)
C26 C27 1.42(3)
C27 C46 1.470(17)
C27 C28 1.60(3)
C28 C29 1.24(4)
C29 C48 1.44(2)
C29 C30 1.57(3)
C30 C31 1.434(17)
C31 C50 1.384(14)
C31 C32 1.456(17)
C32 C33 1.511(11)
C33 C34 1.371(14)
C33 C51 1.402(14)
C34 C54 1.379(17)
C34 C35 1.43(2)
C35 C36 1.55(2)
C36 C37 1.44(2)
C36 C55 1.45(2)
C37 C38 1.59(2)
C38 C39 1.311(18)
C38 C57 1.41(2)
C39 C40 1.313(17)
C40 C41 1.43(2)
C41 C58 1.35(3)
C41 C42 1.45(2)
C42 C43 1.371(19)
C42 C61 1.49(3)
C43 C44 1.496(18)
C44 C45 1.346(19)
C45 C46 1.3900
C45 C62 1.3900
C46 C47 1.3900
C47 C64 1.3900
C47 C48 1.459(19)
C64 C63 1.3900
C64 C65 1.492(13)
C63 C62 1.3900
C63 C70 1.490(12)
C62 C61 1.54(2)
C48 C49 1.46(2)
C49 C50 1.3900
C49 C65 1.3900
C50 C51 1.3900
C51 C52 1.3900
C52 C66 1.3900
C52 C53 1.467(13)
C66 C67 1.343(15)
C66 C65 1.3900
C53 C68 1.261(19)
C53 C54 1.388(18)
C54 C55 1.46(3)
C55 C56 1.32(3)
C56 C57 1.49(3)
C56 C69 1.545(17)
C57 C58 1.55(3)
C58 C59 1.67(3)
C59 C60 1.3900
C59 C69 1.3900
C60 C70 1.3900
C60 C61 1.45(2)
C70 C67 1.3900
C67 C68 1.3900
C68 C69 1.3900
C71 C157 1.38(3)
C71 C161 1.48(6)
C71 C78 1.482(12)
C71 C72 1.513(6)
C71 C83 1.690(16)
C72 C73 1.369(7)
C72 C77 1.384(7)
C73 C74 1.395(7)
C73 H1 0.9500
C74 C75 1.353(8)
C74 H2 0.9500
C75 C76 1.379(8)
C75 H3 0.9500
C76 C77 1.364(7)
C76 H4 0.9500
C77 H5 0.9500
C78 C79 1.571(16)
C78 H6 0.9900
C78 H7 0.9900
C79 C80 1.496(14)
C79 H8 0.9900
C79 H9 0.9900
C80 C81 1.485(15)
C80 H10 0.9900
C80 H11 0.9900
C81 O1 1.184(11)
C81 O2 1.340(11)
O2 C82 1.455(13)
C82 H12 0.9800
C82 H13 0.9800
C82 H14 0.9800
C83 C84 1.463(19)
C83 H15 0.9900
C83 H16 0.9900
C84 C85 1.556(13)
C84 H17 0.9900
C84 H18 0.9900
C85 C86 1.435(17)
C85 H19 0.9900
C85 H20 0.9900
C86 O3 1.123(15)
C86 O4 1.336(12)
O4 C87 1.405(15)
C87 H21 0.9800
C87 H22 0.9800
C87 H23 0.9800
C152 C168 1.379(16)
C152 C104 1.381(17)
C152 C130 1.444(14)
C92 C93 1.3900
C92 C115 1.3900
C92 C157 1.48(2)
C93 C110 1.3900
C93 C96 1.45(2)
C110 C120 1.3900
C110 C109 1.462(19)
C120 C156 1.3900
C120 C148 1.475(13)
C156 C115 1.3900
C156 C104 1.469(15)
C115 C90 1.632(14)
C149 C98 1.35(2)
C149 C165 1.45(2)
C149 C99 1.464(17)
C95 C107 1.3900
C95 C164 1.3900
C95 C161 1.50(5)
C107 C134 1.3900
C107 C88 1.442(15)
C134 C126 1.33(2)
C134 C118 1.3900
C118 C166 1.3900
C118 C116 1.554(16)
C166 C164 1.3900
C166 C98 1.49(2)
C164 C155 1.38(2)
C109 C160 1.26(3)
C109 C139 1.509(18)
C97 C88 1.3900
C97 C90 1.3900
C97 C157 1.49(3)
C88 C141 1.3900
C141 C108 1.3900
C141 C126 1.459(15)
C108 C130 1.3900
C108 C105 1.431(13)
C130 C90 1.3900
C98 C100 1.40(2)
C99 C124 1.3900
C99 C158 1.3900
C124 C137 1.3900
C124 C102 1.453(16)
C137 C112 1.3900
C137 C139 1.556(17)
C112 C151 1.3900
C112 C128 1.424(12)
C151 C158 1.3900
C151 C114 1.473(15)
C158 C103 1.684(16)
C104 C167 1.373(15)
C100 C116 1.3900
C100 C103 1.3900
C116 C122 1.3900
C122 C106 1.3900
C122 C101 1.83(3)
C106 C113 1.3900
C106 C94 1.50(2)
C113 C103 1.3900
C113 C150 1.435(18)
C148 C135 1.372(17)
C148 C133 1.451(18)
C133 C91 1.458(14)
C133 C139 1.471(18)
C111 C140 1.3900
C111 C121 1.3900
C111 C169 1.411(16)
C140 C91 1.3900
C140 C135 1.450(14)
C91 C128 1.3900
C128 C89 1.3900
C89 C114 1.37(2)
C89 C121 1.3900
C121 C131 1.443(11)
C114 C150 1.41(2)
C123 C168 1.314(17)
C123 C105 1.334(18)
C123 C127 1.467(16)
C136 C169 1.334(19)
C136 C168 1.348(18)
C136 C167 1.364(19)
C126 C101 1.479(16)
C101 C125 1.406(18)
C125 C154 1.383(19)
C125 C105 1.417(19)
C125 C127 2.04(3)
C135 C167 1.398(19)
C150 C146 1.53(2)
C157 C161 1.50(6)
C161 C162 1.65(5)
C162 C96 1.3900
C162 C155 1.3900
C96 C160 1.3900
C160 C102 1.3900
C102 C165 1.3900
C165 C155 1.3900
C163 C127 1.3900
C163 C131 1.3900
C163 C169 1.490(18)
C127 C154 1.3900
C154 C94 1.3900
C94 C146 1.3900
C146 C131 1.3900

loop_
_geom_torsion_atom_site_label_1
_geom_torsion_atom_site_label_2
_geom_torsion_atom_site_label_3
_geom_torsion_atom_site_label_4
_geom_torsion
C9_c C1_c C2_c C12_c 3(3)
C71 C1 C2 C12 125.3(18)
C6 C1 C2 C12 -124(2)
C9 C1 C2 C3 121(2)
C71 C1 C2 C3 -116.8(18)
C6 C1 C2 C3 -6(3)
C9 C1 C2 C71 -122(2)
C6 C1 C2 C71 111(3)
C19 C5 C6 C7 0.0
C4 C5 C6 C7 -136.0(8)
C19 C5 C6 C1 144(2)
C4 C5 C6 C1 8(2)
C9 C1 C6 C7 14(3)
C71 C1 C6 C7 -148.0(17)
C2 C1 C6 C7 144(2)
C9 C1 C6 C5 -134.6(19)
C71 C1 C6 C5 64(3)
C2 C1 C6 C5 -4(3)
C5 C6 C7 C21 0.0
C1 C6 C7 C21 -150.6(15)
C5 C6 C7 C8 139.3(12)
C1 C6 C7 C8 -11.2(17)
C6 C7 C21 C20 0.0
C8 C7 C21 C20 -134.9(11)
C6 C7 C21 C22 140.0(9)
C8 C7 C21 C22 5.1(12)
C7 C21 C20 C19 0.0
C22 C21 C20 C19 -143.6(8)
C7 C21 C20 C39 146.1(7)
C22 C21 C20 C39 2.5(8)
C21 C20 C19 C5 0.0
C39 C20 C19 C5 -141.0(7)
C21 C20 C19 C18 139.2(8)
C39 C20 C19 C18 -1.8(9)
C6 C5 C19 C20 0.0
C4 C5 C19 C20 142.1(7)
C6 C5 C19 C18 -141.5(7)
C4 C5 C19 C18 0.7(7)
C21 C7 C8 C24 -6(2)
C6 C7 C8 C24 -146.1(14)
C21 C7 C8 C9 146.1(13)
C6 C7 C8 C9 6.1(18)
C71 C1 C9 C10 -69(4)
C6 C1 C9 C10 132(2)
C2 C1 C9 C10 5(3)
C71 C1 C9 C8 149(3)
C6 C1 C9 C8 -10(3)
C2 C1 C9 C8 -137(2)
C24 C8 C9 C1 154(2)
C7 C8 C9 C1 3(3)
C24 C8 C9 C10 9(3)
C7 C8 C9 C10 -142.4(18)
C1 C9 C10 C11 -9(3)
C8 C9 C10 C11 129(2)
C1 C9 C10 C26 -144(3)
C8 C9 C10 C26 -5(2)
C9 C10 C11 C12 5(3)
C26 C10 C11 C12 141.7(17)
C9 C10 C11 C28 -141.4(18)
C26 C10 C11 C28 -5(2)
C10 C11 C12 C13 -136(2)
C28 C11 C12 C13 12(2)
C10 C11 C12 C2 4(3)
C28 C11 C12 C2 151.0(19)
C3 C2 C12 C11 -130.5(16)
C71 C2 C12 C11 52(3)
C1 C2 C12 C11 -7(2)
C3 C2 C12 C13 14.3(19)
C71 C2 C12 C13 -163.2(18)
C1 C2 C12 C13 137.8(16)
C11 C12 C13 C30 -20.2(19)
C2 C12 C13 C30 -164.1(15)
C11 C12 C13 C14 138.2(13)
C2 C12 C13 C14 -5.7(16)
C30 C13 C14 C15 11.7(16)
C12 C13 C14 C15 -146.7(8)
C30 C13 C14 C3 152.2(13)
C12 C13 C14 C3 -6.2(10)
C3 C14 C15 C16 0.0
C13 C14 C15 C16 135.5(8)
C3 C14 C15 C32 -153.5(9)
C13 C14 C15 C32 -18.0(10)
C14 C15 C16 C17 0.0
C32 C15 C16 C17 153.2(9)
C14 C15 C16 C35 -155.0(10)
C32 C15 C16 C35 -1.8(11)
C15 C16 C17 C4 0.0
C35 C16 C17 C4 152.9(11)
C15 C16 C17 C18 -136.0(7)
C35 C16 C17 C18 16.9(11)
C16 C17 C4 C3 0.0
C18 C17 C4 C3 141.1(7)
C16 C17 C4 C5 -144.3(6)
C18 C17 C4 C5 -3.2(7)
C6 C5 C4 C17 143.0(5)
C19 C5 C4 C17 1.7(6)
C6 C5 C4 C3 -1.4(9)
C19 C5 C4 C3 -142.8(5)
C17 C4 C3 C14 0.0
C5 C4 C3 C14 140.7(7)
C17 C4 C3 C2 -150.6(14)
C5 C4 C3 C2 -9.9(15)
C15 C14 C3 C4 0.0
C13 C14 C3 C4 -139.8(7)
C15 C14 C3 C2 155.2(12)
C13 C14 C3 C2 15.4(12)
C12 C2 C3 C4 134.7(11)
C71 C2 C3 C4 -48(2)
C1 C2 C3 C4 13(3)
C12 C2 C3 C14 -18.6(17)
C71 C2 C3 C14 159.1(15)
C1 C2 C3 C14 -140.4(19)
C20 C19 C18 C37 5.0(13)
C5 C19 C18 C37 147.7(10)
C20 C19 C18 C17 -145.3(6)
C5 C19 C18 C17 -2.6(8)
C4 C17 C18 C19 3.6(8)
C16 C17 C18 C19 144.6(6)
C4 C17 C18 C37 -147.9(9)
C16 C17 C18 C37 -6.9(11)
C7 C21 C22 C23 -2.4(15)
C20 C21 C22 C23 141.4(11)
C7 C21 C22 C40 -146.5(8)
C20 C21 C22 C40 -2.7(10)
C21 C22 C23 C24 0(2)
C40 C22 C23 C24 137.9(13)
C21 C22 C23 C43 -139.2(12)
C40 C22 C23 C43 -1.5(18)
C7 C8 C24 C23 4(3)
C9 C8 C24 C23 -143.7(17)
C7 C8 C24 C25 143.0(16)
C9 C8 C24 C25 -5(3)
C22 C23 C24 C8 -1(2)
C43 C23 C24 C8 142.0(15)
C22 C23 C24 C25 -144.0(15)
C43 C23 C24 C25 -0.8(17)
C8 C24 C25 C26 -3(3)
C23 C24 C25 C26 140.6(14)
C8 C24 C25 C44 -142.5(14)
C23 C24 C25 C44 1.0(19)
C24 C25 C26 C27 -136.5(19)
C44 C25 C26 C27 -2(2)
C24 C25 C26 C10 7(2)
C44 C25 C26 C10 141.1(19)
C11 C10 C26 C25 -141.9(18)
C9 C10 C26 C25 -2(3)
C11 C10 C26 C27 6.0(18)
C9 C10 C26 C27 145.5(17)
C25 C26 C27 C46 -3(2)
C10 C26 C27 C46 -152.5(11)
C25 C26 C27 C28 144(2)
C10 C26 C27 C28 -5.1(18)
C10 C11 C28 C29 147(3)
C12 C11 C28 C29 -4(3)
C10 C11 C28 C27 1(2)
C12 C11 C28 C27 -149.9(15)
C26 C27 C28 C29 -147(2)
C46 C27 C28 C29 -2(3)
C26 C27 C28 C11 3(2)
C46 C27 C28 C11 147.3(15)
C11 C28 C29 C48 -151(2)
C27 C28 C29 C48 -11(3)
C11 C28 C29 C30 3(4)
C27 C28 C29 C30 142.4(18)
C12 C13 C30 C31 152.8(15)
C14 C13 C30 C31 -3(2)
C12 C13 C30 C29 17.3(16)
C14 C13 C30 C29 -138.1(10)
C28 C29 C30 C13 -9(2)
C48 C29 C30 C13 142.7(12)
C28 C29 C30 C31 -146.8(18)
C48 C29 C30 C31 4.9(16)
C13 C30 C31 C50 -146.0(15)
C29 C30 C31 C50 -10.9(14)
C13 C30 C31 C32 1(2)
C29 C30 C31 C32 136.3(12)
C50 C31 C32 C33 -2.0(13)
C30 C31 C32 C33 -153.3(13)
C50 C31 C32 C15 142.9(10)
C30 C31 C32 C15 -8.4(19)
C16 C15 C32 C31 -137.0(9)
C14 C15 C32 C31 17.1(14)
C16 C15 C32 C33 1.1(15)
C14 C15 C32 C33 155.2(10)
C31 C32 C33 C34 137.0(12)
C15 C32 C33 C34 -6.7(18)
C31 C32 C33 C51 -0.1(13)
C15 C32 C33 C51 -143.7(11)
C51 C33 C34 C54 -14.3(17)
C32 C33 C34 C54 -144.5(13)
C51 C33 C34 C35 142.0(12)
C32 C33 C34 C35 11.8(17)
C33 C34 C35 C16 -15(2)
C54 C34 C35 C16 142.3(17)
C33 C34 C35 C36 -153.4(11)
C54 C34 C35 C36 4.0(15)
C15 C16 C35 C34 10(2)
C17 C16 C35 C34 -145.0(15)
C15 C16 C35 C36 142.4(11)
C17 C16 C35 C36 -12.2(17)
C34 C35 C36 C37 144.7(13)
C16 C35 C36 C37 -2(2)
C34 C35 C36 C55 -1.9(14)
C16 C35 C36 C55 -148.8(13)
C19 C18 C37 C36 -153.7(12)
C17 C18 C37 C36 -7.3(16)
C19 C18 C37 C38 -4.9(16)
C17 C18 C37 C38 141.6(10)
C55 C36 C37 C18 154.6(12)
C35 C36 C37 C18 12(2)
C55 C36 C37 C38 6.0(17)
C35 C36 C37 C38 -137.1(13)
C18 C37 C38 C39 1.6(15)
C36 C37 C38 C39 150.6(10)
C18 C37 C38 C57 -154.3(11)
C36 C37 C38 C57 -5.2(15)
C57 C38 C39 C40 17.6(15)
C37 C38 C39 C40 -138.3(11)
C57 C38 C39 C20 157.2(10)
C37 C38 C39 C20 1.3(13)
C21 C20 C39 C38 -146.4(8)
C19 C20 C39 C38 -1.3(11)
C21 C20 C39 C40 -1.3(10)
C19 C20 C39 C40 143.8(8)
C38 C39 C40 C41 -0.3(17)
C20 C39 C40 C41 -145.1(12)
C38 C39 C40 C22 144.4(11)
C20 C39 C40 C22 -0.4(13)
C23 C22 C40 C39 -141.8(12)
C21 C22 C40 C39 1.9(14)
C23 C22 C40 C41 6.9(18)
C21 C22 C40 C41 150.6(11)
C39 C40 C41 C58 -18(2)
C22 C40 C41 C58 -162.1(14)
C39 C40 C41 C42 136.0(15)
C22 C40 C41 C42 -8(2)
C58 C41 C42 C43 157.9(14)
C40 C41 C42 C43 4(2)
C58 C41 C42 C61 3(2)
C40 C41 C42 C61 -150.8(15)
C41 C42 C43 C23 2(2)
C61 C42 C43 C23 156.4(14)
C41 C42 C43 C44 -137.7(15)
C61 C42 C43 C44 17(2)
C22 C23 C43 C42 -3.4(19)
C24 C23 C43 C42 -145.7(13)
C22 C23 C43 C44 142.6(13)
C24 C23 C43 C44 0.2(14)
C26 C25 C44 C45 6(2)
C24 C25 C44 C45 145.6(13)
C26 C25 C44 C43 -140.3(15)
C24 C25 C44 C43 -0.9(19)
C42 C43 C44 C45 -4.8(19)
C23 C43 C44 C45 -149.6(12)
C42 C43 C44 C25 145.3(14)
C23 C43 C44 C25 0.5(16)
C25 C44 C45 C46 -3.9(15)
C43 C44 C45 C46 140.3(10)
C25 C44 C45 C62 -156.5(10)
C43 C44 C45 C62 -12.2(16)
C44 C45 C46 C47 -153.4(9)
C62 C45 C46 C47 0.0
C44 C45 C46 C27 -1.9(11)
C62 C45 C46 C27 151.5(9)
C26 C27 C46 C47 159.7(11)
C28 C27 C46 C47 16.5(19)
C26 C27 C46 C45 5.5(15)
C28 C27 C46 C45 -137.7(18)
C45 C46 C47 C64 0.0
C27 C46 C47 C64 -156.0(7)
C45 C46 C47 C48 139.3(9)
C27 C46 C47 C48 -16.6(10)
C46 C47 C64 C63 0.0
C48 C47 C64 C63 -145.2(8)
C46 C47 C64 C65 144.1(7)
C48 C47 C64 C65 -1.1(9)
C47 C64 C63 C62 0.0
C65 C64 C63 C62 -140.2(8)
C47 C64 C63 C70 138.2(8)
C65 C64 C63 C70 -1.9(10)
C64 C63 C62 C45 0.0
C70 C63 C62 C45 -139.6(8)
C64 C63 C62 C61 140.3(9)
C70 C63 C62 C61 0.7(10)
C44 C45 C62 C63 150.2(11)
C46 C45 C62 C63 0.0
C44 C45 C62 C61 16.8(13)
C46 C45 C62 C61 -133.4(11)
C28 C29 C48 C47 12(2)
C30 C29 C48 C47 -141.0(14)
C28 C29 C48 C49 156.6(19)
C30 C29 C48 C49 3.9(18)
C64 C47 C48 C29 148.1(12)
C46 C47 C48 C29 4.2(17)
C64 C47 C48 C49 1.4(12)
C46 C47 C48 C49 -142.6(10)
C29 C48 C49 C50 -7.9(16)
C47 C48 C49 C50 142.6(8)
C29 C48 C49 C65 -151.5(10)
C47 C48 C49 C65 -1.1(12)
C30 C31 C50 C49 7.9(12)
C32 C31 C50 C49 -142.0(8)
C30 C31 C50 C51 153.2(9)
C32 C31 C50 C51 3.3(11)
C65 C49 C50 C31 141.4(9)
C48 C49 C50 C31 2.5(11)
C65 C49 C50 C51 0.0
C48 C49 C50 C51 -139.0(11)
C31 C50 C51 C52 -146.0(9)
C49 C50 C51 C52 0.0
C31 C50 C51 C33 -3.5(9)
C49 C50 C51 C33 142.6(9)
C34 C33 C51 C52 10.9(13)
C32 C33 C51 C52 145.9(8)
C34 C33 C51 C50 -132.9(9)
C32 C33 C51 C50 2.1(10)
C50 C51 C52 C66 0.0
C33 C51 C52 C66 -140.7(9)
C50 C51 C52 C53 135.8(10)
C33 C51 C52 C53 -4.9(11)
C51 C52 C66 C67 142.2(9)
C53 C52 C66 C67 0.3(10)
C51 C52 C66 C65 0.0
C53 C52 C66 C65 -141.9(8)
C67 C66 C65 C49 -137.5(9)
C52 C66 C65 C49 0.0
C67 C66 C65 C64 2.4(10)
C52 C66 C65 C64 140.0(9)
C50 C49 C65 C66 0.0
C48 C49 C65 C66 144.6(10)
C50 C49 C65 C64 -144.2(8)
C48 C49 C65 C64 0.4(9)
C47 C64 C65 C66 -143.6(5)
C63 C64 C65 C66 0.5(9)
C47 C64 C65 C49 0.4(6)
C63 C64 C65 C49 144.5(5)
C51 C52 C53 C68 -141.4(10)
C66 C52 C53 C68 -0.2(13)
C51 C52 C53 C54 1.6(18)
C66 C52 C53 C54 142.8(13)
C33 C34 C54 C53 11(2)
C35 C34 C54 C53 -145.0(15)
C33 C34 C54 C55 151.0(13)
C35 C34 C54 C55 -4.5(18)
C68 C53 C54 C34 133.1(14)
C52 C53 C54 C34 -4(2)
C68 C53 C54 C55 -1(2)
C52 C53 C54 C55 -137.9(13)
C37 C36 C55 C56 -6(2)
C35 C36 C55 C56 140.5(14)
C37 C36 C55 C54 -147.0(13)
C35 C36 C55 C54 -0.4(16)
C34 C54 C55 C56 -138.2(14)
C53 C54 C55 C56 0.7(19)
C34 C54 C55 C36 2.7(17)
C53 C54 C55 C36 141.6(14)
C36 C55 C56 C57 5(2)
C54 C55 C56 C57 141.5(14)
C36 C55 C56 C69 -141.1(14)
C54 C55 C56 C69 -4.8(15)
C39 C38 C57 C56 -151.7(11)
C37 C38 C57 C56 4.0(15)
C39 C38 C57 C58 -16(2)
C37 C38 C57 C58 139.4(16)
C55 C56 C57 C38 -4(2)
C69 C56 C57 C38 143.0(12)
C55 C56 C57 C58 -142.1(16)
C69 C56 C57 C58 5.2(17)
C40 C41 C58 C57 17(2)
C42 C41 C58 C57 -139.5(16)
C40 C41 C58 C59 143.3(15)
C42 C41 C58 C59 -13(2)
C38 C57 C58 C41 -2(3)
C56 C57 C58 C41 135.7(15)
C38 C57 C58 C59 -142.5(12)
C56 C57 C58 C59 -5.2(17)
C41 C58 C59 C60 13(2)
C57 C58 C59 C60 146.8(11)
C41 C58 C59 C69 -130.1(16)
C57 C58 C59 C69 4.1(15)
C69 C59 C60 C70 0.0
C58 C59 C60 C70 -141.4(12)
C69 C59 C60 C61 139.8(13)
C58 C59 C60 C61 -1.6(14)
C59 C60 C70 C67 0.0
C61 C60 C70 C67 -143.1(13)
C59 C60 C70 C63 144.9(10)
C61 C60 C70 C63 1.9(12)
C62 C63 C70 C67 142.4(9)
C64 C63 C70 C67 0.8(12)
C62 C63 C70 C60 -1.7(9)
C64 C63 C70 C60 -143.3(8)
C65 C66 C67 C70 -3.7(12)
C52 C66 C67 C70 -145.9(8)
C65 C66 C67 C68 141.8(7)
C52 C66 C67 C68 -0.3(9)
C60 C70 C67 C66 141.7(12)
C63 C70 C67 C66 2.1(14)
C60 C70 C67 C68 0.0
C63 C70 C67 C68 -139.6(12)
C54 C53 C68 C69 5.6(17)
C52 C53 C68 C69 146.7(9)
C54 C53 C68 C67 -141.2(12)
C52 C53 C68 C67 0.0(14)
C66 C67 C68 C53 0.2(13)
C70 C67 C68 C53 146.5(13)
C66 C67 C68 C69 -146.3(11)
C70 C67 C68 C69 0.0
C53 C68 C69 C59 -143.9(12)
C67 C68 C69 C59 0.0
C53 C68 C69 C56 -10.3(13)
C67 C68 C69 C56 133.7(13)
C60 C59 C69 C68 0.0
C58 C59 C69 C68 139.4(12)
C60 C59 C69 C56 -140.7(11)
C58 C59 C69 C56 -1.3(11)
C55 C56 C69 C68 9.8(14)
C57 C56 C69 C68 -142.1(11)
C55 C56 C69 C59 149.5(10)
C57 C56 C69 C59 -2.3(11)
C59 C60 C61 C42 -7(2)
C70 C60 C61 C42 136.2(18)
C59 C60 C61 C62 -145.0(10)
C70 C60 C61 C62 -1.5(15)
C43 C42 C61 C60 -147.1(18)
C41 C42 C61 C60 7(3)
C43 C42 C61 C62 -11(2)
C41 C42 C61 C62 143.1(12)
C63 C62 C61 C60 0.4(13)
C45 C62 C61 C60 139.9(10)
C63 C62 C61 C42 -144.0(12)
C45 C62 C61 C42 -4.5(17)
C9 C1 C71 C157 121(4)
C6 C1 C71 C157 -81.5(18)
C2 C1 C71 C157 18.7(12)
C9 C1 C71 C161 -108(31)
C6 C1 C71 C161 49(30)
C2 C1 C71 C161 149(31)
C9 C1 C71 C78 -156(3)
C6 C1 C71 C78 2(3)
C2 C1 C71 C78 102.2(16)
C9 C1 C71 C72 2(4)
C6 C1 C71 C72 159.6(14)
C2 C1 C71 C72 -100.2(10)
C9 C1 C71 C2 102(4)
C6 C1 C71 C2 -100.2(19)
C9 C1 C71 C83 -125(3)
C6 C1 C71 C83 32(2)
C2 C1 C71 C83 132.6(12)
C12 C2 C71 C157 -154(9)
C3 C2 C71 C157 29(6)
C1 C2 C71 C157 -66(7)
C12 C2 C71 C161 -90(3)
C3 C2 C71 C161 93(3)
C1 C2 C71 C161 -3(3)
C12 C2 C71 C78 151.7(19)
C3 C2 C71 C78 -25(2)
C1 C2 C71 C78 -120.7(16)
C12 C2 C71 C72 24(2)
C3 C2 C71 C72 -152.8(16)
C1 C2 C71 C72 111.8(14)
C12 C2 C71 C1 -88(3)
C3 C2 C71 C1 95(2)
C12 C2 C71 C83 -177.7(16)
C3 C2 C71 C83 5(3)
C1 C2 C71 C83 -90(2)
C157 C71 C72 C73 54.9(19)
C161 C71 C72 C73 131(2)
C78 C71 C72 C73 -73.4(8)
C1 C71 C72 C73 126.1(16)
C2 C71 C72 C73 54.1(11)
C83 C71 C72 C73 -109.3(9)
C157 C71 C72 C77 -128.5(18)
C161 C71 C72 C77 -52(2)
C78 C71 C72 C77 103.2(8)
C1 C71 C72 C77 -57.2(17)
C2 C71 C72 C77 -129.2(10)
C83 C71 C72 C77 67.4(9)
C77 C72 C73 C74 1.8(8)
C71 C72 C73 C74 178.5(5)
C72 C73 C74 C75 -0.8(8)
C73 C74 C75 C76 -0.8(8)
C74 C75 C76 C77 1.3(9)
C75 C76 C77 C72 -0.3(10)
C73 C72 C77 C76 -1.3(9)
C71 C72 C77 C76 -178.0(5)
C157 C71 C78 C79 136.9(13)
C161 C71 C78 C79 71(2)
C72 C71 C78 C79 -83.1(8)
C1 C71 C78 C79 75.3(17)
C2 C71 C78 C79 151.6(11)
C83 C71 C78 C79 12.6(9)
C71 C78 C79 C80 -170.1(8)
C78 C79 C80 C81 176.6(8)
C79 C80 C81 O1 -3.6(14)
C79 C80 C81 O2 176.9(8)
O1 C81 O2 C82 3.8(13)
C80 C81 O2 C82 -176.6(8)
C157 C71 C83 C84 -79.4(18)
C161 C71 C83 C84 -145.3(19)
C78 C71 C83 C84 -12.5(9)
C72 C71 C83 C84 86.2(9)
C1 C71 C83 C84 -143.9(12)
C2 C71 C83 C84 -71.3(16)
C71 C83 C84 C85 170.7(7)
C83 C84 C85 C86 -175.7(9)
C84 C85 C86 O3 5(2)
C84 C85 C86 O4 -177.0(8)
O3 C86 O4 C87 -2.1(18)
C85 C86 O4 C87 180.0(8)
C115 C92 C93 C110 0.0
C157 C92 C93 C110 146.2(18)
C115 C92 C93 C96 -130.9(13)
C157 C92 C93 C96 15(2)
C92 C93 C110 C120 0.0
C96 C93 C110 C120 141.4(11)
C92 C93 C110 C109 -139.9(14)
C96 C93 C110 C109 1.5(14)
C93 C110 C120 C156 0.0
C109 C110 C120 C156 137.2(16)
C93 C110 C120 C148 -153.2(11)
C109 C110 C120 C148 -16.0(16)
C110 C120 C156 C115 0.0
C148 C120 C156 C115 155.2(10)
C110 C120 C156 C104 -152.6(12)
C148 C120 C156 C104 2.6(13)
C120 C156 C115 C92 0.0
C104 C156 C115 C92 156.5(10)
C120 C156 C115 C90 -138.7(10)
C104 C156 C115 C90 17.8(11)
C93 C92 C115 C156 0.0
C157 C92 C115 C156 -149.2(17)
C93 C92 C115 C90 145.2(8)
C157 C92 C115 C90 -4.1(16)
C164 C95 C107 C134 0.0
C161 C95 C107 C134 152(2)
C164 C95 C107 C88 -137.1(10)
C161 C95 C107 C88 15(2)
C95 C107 C134 C126 -139.7(10)
C88 C107 C134 C126 2.1(9)
C95 C107 C134 C118 0.0
C88 C107 C134 C118 141.8(9)
C126 C134 C118 C166 138.4(11)
C107 C134 C118 C166 0.0
C126 C134 C118 C116 -2.8(14)
C107 C134 C118 C116 -141.2(13)
C134 C118 C166 C164 0.0
C116 C118 C166 C164 154.4(9)
C134 C118 C166 C98 -150.8(12)
C116 C118 C166 C98 3.6(11)
C118 C166 C164 C155 -137.9(15)
C98 C166 C164 C155 10.3(15)
C118 C166 C164 C95 0.0
C98 C166 C164 C95 148.2(12)
C107 C95 C164 C155 143.9(13)
C161 C95 C164 C155 -8(2)
C107 C95 C164 C166 0.0
C161 C95 C164 C166 -152(2)
C93 C110 C109 C160 -1(2)
C120 C110 C109 C160 -142.2(13)
C93 C110 C109 C139 145.7(19)
C120 C110 C109 C139 4(3)
C90 C97 C88 C141 0.0
C157 C97 C88 C141 -145.3(15)
C90 C97 C88 C107 139.1(10)
C157 C97 C88 C107 -6.2(16)
C134 C107 C88 C141 -0.1(7)
C95 C107 C88 C141 141.8(7)
C134 C107 C88 C97 -144.0(7)
C95 C107 C88 C97 -2.2(11)
C97 C88 C141 C108 0.0
C107 C88 C141 C108 -145.6(8)
C97 C88 C141 C126 143.7(8)
C107 C88 C141 C126 -1.8(8)
C88 C141 C108 C130 0.0
C126 C141 C108 C130 -139.9(9)
C88 C141 C108 C105 153.0(9)
C126 C141 C108 C105 13.1(11)
C141 C108 C130 C90 0.0
C105 C108 C130 C90 -153.6(9)
C141 C108 C130 C152 145.7(10)
C105 C108 C130 C152 -7.9(10)
C168 C152 C130 C90 156.8(10)
C104 C152 C130 C90 13.4(15)
C168 C152 C130 C108 8.8(15)
C104 C152 C130 C108 -134.6(12)
C108 C130 C90 C97 0.0
C152 C130 C90 C97 -147.4(9)
C108 C130 C90 C115 130.9(8)
C152 C130 C90 C115 -16.5(9)
C88 C97 C90 C130 0.0
C157 C97 C90 C130 148.9(15)
C88 C97 C90 C115 -136.3(7)
C157 C97 C90 C115 12.6(15)
C156 C115 C90 C130 1.0(11)
C92 C115 C90 C130 -142.7(6)
C156 C115 C90 C97 138.2(8)
C92 C115 C90 C97 -5.4(7)
C165 C149 C98 C100 139.6(13)
C99 C149 C98 C100 1.1(6)
C165 C149 C98 C166 0.6(19)
C99 C149 C98 C166 -137.9(13)
C118 C166 C98 C149 141.5(12)
C164 C166 C98 C149 -9.0(16)
C118 C166 C98 C100 0.6(16)
C164 C166 C98 C100 -150.0(11)
C98 C149 C99 C124 145.1(7)
C165 C149 C99 C124 2.3(13)
C98 C149 C99 C158 -1.4(8)
C165 C149 C99 C158 -144.1(11)
C158 C99 C124 C137 0.0
C149 C99 C124 C137 -149.1(8)
C158 C99 C124 C102 144.9(11)
C149 C99 C124 C102 -4.2(12)
C99 C124 C137 C112 0.0
C102 C124 C137 C112 -142.9(10)
C99 C124 C137 C139 136.9(10)
C102 C124 C137 C139 -6.0(11)
C124 C137 C112 C151 0.0
C139 C137 C112 C151 -135.9(10)
C124 C137 C112 C128 142.9(10)
C139 C137 C112 C128 7.0(11)
C137 C112 C151 C158 0.0
C128 C112 C151 C158 -150.1(8)
C137 C112 C151 C114 152.0(11)
C128 C112 C151 C114 1.9(11)
C112 C151 C158 C99 0.0
C114 C151 C158 C99 -146.8(13)
C112 C151 C158 C103 139.9(9)
C114 C151 C158 C103 -6.8(14)
C124 C99 C158 C151 0.0
C149 C99 C158 C151 141.9(8)
C124 C99 C158 C103 -140.0(8)
C149 C99 C158 C103 1.8(8)
C168 C152 C104 C167 -4.4(17)
C130 C152 C104 C167 142.5(13)
C168 C152 C104 C156 -139.1(13)
C130 C152 C104 C156 8(2)
C120 C156 C104 C167 -1.5(17)
C115 C156 C104 C167 -156.4(11)
C120 C156 C104 C152 132.4(13)
C115 C156 C104 C152 -22.5(16)
C149 C98 C100 C116 -145.2(7)
C166 C98 C100 C116 -4.9(13)
C149 C98 C100 C103 -1.9(10)
C166 C98 C100 C103 138.3(14)
C103 C100 C116 C122 0.0
C98 C100 C116 C122 148.8(9)
C103 C100 C116 C118 -140.7(11)
C98 C100 C116 C118 8.1(12)
C166 C118 C116 C122 -152.4(8)
C134 C118 C116 C122 -5.4(15)
C166 C118 C116 C100 -7.8(10)
C134 C118 C116 C100 139.2(13)
C100 C116 C122 C106 0.0
C118 C116 C122 C106 144.8(10)
C100 C116 C122 C101 -135.0(10)
C118 C116 C122 C101 9.8(11)
C116 C122 C106 C113 0.0
C101 C122 C106 C113 139.8(9)
C116 C122 C106 C94 -151.4(12)
C101 C122 C106 C94 -11.6(12)
C122 C106 C113 C103 0.0
C94 C106 C113 C103 156.2(12)
C122 C106 C113 C150 -154.5(13)
C94 C106 C113 C150 1.8(12)
C106 C113 C103 C100 0.0
C150 C113 C103 C100 151.1(15)
C106 C113 C103 C158 -137.2(10)
C150 C113 C103 C158 13.9(16)
C116 C100 C103 C113 0.0
C98 C100 C103 C113 -136.8(10)
C116 C100 C103 C158 139.2(8)
C98 C100 C103 C158 2.4(11)
C151 C158 C103 C113 -3.6(11)
C99 C158 C103 C113 138.9(7)
C151 C158 C103 C100 -144.6(7)
C99 C158 C103 C100 -2.1(7)
C156 C120 C148 C135 2.2(16)
C110 C120 C148 C135 157.0(12)
C156 C120 C148 C133 -143.5(12)
C110 C120 C148 C133 11.3(16)
C135 C148 C133 C91 -2.9(18)
C120 C148 C133 C91 148.1(11)
C135 C148 C133 C139 -144.6(16)
C120 C148 C133 C139 7(2)
C148 C133 C139 C109 -16(2)
C91 C133 C139 C109 -154.9(15)
C148 C133 C139 C137 141.2(14)
C91 C133 C139 C137 2(2)
C160 C109 C139 C133 155.9(16)
C110 C109 C139 C133 11(3)
C160 C109 C139 C137 0(3)
C110 C109 C139 C137 -145.2(19)
C124 C137 C139 C133 -146.2(12)
C112 C137 C139 C133 -6.6(16)
C124 C137 C139 C109 7.0(17)
C112 C137 C139 C109 146.6(13)
C121 C111 C140 C91 0.0
C169 C111 C140 C91 136.9(11)
C121 C111 C140 C135 -143.9(11)
C169 C111 C140 C135 -7.0(13)
C111 C140 C91 C128 0.0
C135 C140 C91 C128 146.8(11)
C111 C140 C91 C133 -147.4(11)
C135 C140 C91 C133 -0.7(13)
C148 C133 C91 C140 2.1(15)
C139 C133 C91 C140 148.0(12)
C148 C133 C91 C128 -143.3(10)
C139 C133 C91 C128 2.6(19)
C140 C91 C128 C89 0.0
C133 C91 C128 C89 140.8(12)
C140 C91 C128 C112 -143.6(9)
C133 C91 C128 C112 -2.7(13)
C151 C112 C128 C89 -1.4(8)
C137 C112 C128 C89 -148.8(7)
C151 C112 C128 C91 144.6(7)
C137 C112 C128 C91 -2.7(11)
C91 C128 C89 C114 -144.8(11)
C112 C128 C89 C114 0.3(12)
C91 C128 C89 C121 0.0
C112 C128 C89 C121 145.1(8)
C114 C89 C121 C111 138.4(13)
C128 C89 C121 C111 0.0
C114 C89 C121 C131 6.8(15)
C128 C89 C121 C131 -131.6(11)
C140 C111 C121 C89 0.0
C169 C111 C121 C89 -135.5(11)
C140 C111 C121 C131 138.8(9)
C169 C111 C121 C131 3.3(12)
C128 C89 C114 C150 141.5(15)
C121 C89 C114 C150 -2(2)
C128 C89 C114 C151 0.9(15)
C121 C89 C114 C151 -142.5(9)
C112 C151 C114 C89 -1.8(16)
C158 C151 C114 C89 148.3(11)
C112 C151 C114 C150 -142.7(16)
C158 C151 C114 C150 7(2)
C107 C134 C126 C141 -3.2(11)
C118 C134 C126 C141 -144.9(8)
C107 C134 C126 C101 146.7(10)
C118 C134 C126 C101 5.0(14)
C108 C141 C126 C134 147.0(9)
C88 C141 C126 C134 3.1(10)
C108 C141 C126 C101 -5.1(14)
C88 C141 C126 C101 -148.9(10)
C134 C126 C101 C125 -149.1(13)
C141 C126 C101 C125 -3.0(18)
C134 C126 C101 C122 -0.1(15)
C141 C126 C101 C122 145.9(11)
C106 C122 C101 C125 -1.6(14)
C116 C122 C101 C125 138.6(13)
C106 C122 C101 C126 -148.8(9)
C116 C122 C101 C126 -8.5(12)
C126 C101 C125 C154 159.6(12)
C122 C101 C125 C154 13.7(18)
C126 C101 C125 C105 3(2)
C122 C101 C125 C105 -143.1(13)
C126 C101 C125 C127 124(2)
C122 C101 C125 C127 -21(3)
C168 C123 C105 C125 -142.1(15)
C127 C123 C105 C125 3.2(16)
C168 C123 C105 C108 2(2)
C127 C123 C105 C108 147.3(12)
C154 C125 C105 C123 -4.5(19)
C101 C125 C105 C123 150.6(15)
C127 C125 C105 C123 -2.3(11)
C154 C125 C105 C108 -149.7(13)
C101 C125 C105 C108 5(2)
C127 C125 C105 C108 -147.4(12)
C141 C108 C105 C123 -151.3(13)
C130 C108 C105 C123 2.7(17)
C141 C108 C105 C125 -13.7(16)
C130 C108 C105 C125 140.4(12)
C133 C148 C135 C167 140.9(15)
C120 C148 C135 C167 -7(2)
C133 C148 C135 C140 2.5(18)
C120 C148 C135 C140 -145.6(12)
C111 C140 C135 C148 145.7(10)
C91 C140 C135 C148 -1.2(15)
C111 C140 C135 C167 13(2)
C91 C140 C135 C167 -134.1(16)
C89 C114 C150 C113 -133.8(19)
C151 C114 C150 C113 3(3)
C89 C114 C150 C146 -1(2)
C151 C114 C150 C146 136.1(16)
C103 C113 C150 C114 -14(2)
C106 C113 C150 C114 139.1(16)
C103 C113 C150 C146 -152.8(10)
C106 C113 C150 C146 0.6(14)
C161 C71 C157 C92 -110(4)
C78 C71 C157 C92 130(2)
C72 C71 C157 C92 -3(4)
C1 C71 C157 C92 -106(3)
C2 C71 C157 C92 0(5)
C83 C71 C157 C92 160.5(19)
C161 C71 C157 C97 97(3)
C78 C71 C157 C97 -24(3)
C72 C71 C157 C97 -156.3(17)
C1 C71 C157 C97 101(3)
C2 C71 C157 C97 -154(10)
C83 C71 C157 C97 7(4)
C78 C71 C157 C161 -121(2)
C72 C71 C157 C161 107(2)
C1 C71 C157 C161 4(4)
C2 C71 C157 C161 109(8)
C83 C71 C157 C161 -90(3)
C93 C92 C157 C71 64(3)
C115 C92 C157 C71 -147(2)
C93 C92 C157 C97 -137.3(14)
C115 C92 C157 C97 12(2)
C93 C92 C157 C161 -9(3)
C115 C92 C157 C161 140(3)
C88 C97 C157 C71 -70(3)
C90 C97 C157 C71 141(2)
C88 C97 C157 C92 133.0(15)
C90 C97 C157 C92 -15(2)
C88 C97 C157 C161 0(3)
C90 C97 C157 C161 -148(3)
C78 C71 C161 C157 88(2)
C72 C71 C161 C157 -119.3(15)
C1 C71 C161 C157 -47(30)
C2 C71 C161 C157 -17.7(14)
C83 C71 C161 C157 116.2(15)
C157 C71 C161 C95 -100(6)
C78 C71 C161 C95 -12(7)
C72 C71 C161 C95 141(5)
C1 C71 C161 C95 -147(35)
C2 C71 C161 C95 -118(6)
C83 C71 C161 C95 16(6)
C157 C71 C161 C162 97(4)
C78 C71 C161 C162 -176(2)
C72 C71 C161 C162 -23(4)
C1 C71 C161 C162 49(29)
C2 C71 C161 C162 79(3)
C83 C71 C161 C162 -147(3)
C92 C157 C161 C71 111(3)
C97 C157 C161 C71 -124(2)
C71 C157 C161 C95 137(5)
C92 C157 C161 C95 -112(4)
C97 C157 C161 C95 14(5)
C71 C157 C161 C162 -113(3)
C92 C157 C161 C162 -2(4)
C97 C157 C161 C162 123(3)
C107 C95 C161 C71 54(6)
C164 C95 C161 C71 -153(5)
C107 C95 C161 C157 -22(5)
C164 C95 C161 C157 131(4)
C107 C95 C161 C162 -140.5(16)
C164 C95 C161 C162 12(3)
C71 C161 C162 C96 -52(4)
C157 C161 C162 C96 10(4)
C95 C161 C162 C96 137.5(19)
C71 C161 C162 C155 158(3)
C157 C161 C162 C155 -140(2)
C95 C161 C162 C155 -13(3)
C155 C162 C96 C160 0.0
C161 C162 C96 C160 -147(2)
C155 C162 C96 C93 141.8(17)
C161 C162 C96 C93 -5(2)
C110 C93 C96 C160 -1.8(12)
C92 C93 C96 C160 136.6(10)
C110 C93 C96 C162 -146.0(8)
C92 C93 C96 C162 -7.7(15)
C110 C109 C160 C102 142.9(15)
C139 C109 C160 C102 -8(2)
C110 C109 C160 C96 -0.2(19)
C139 C109 C160 C96 -151.0(14)
C162 C96 C160 C109 143.8(15)
C93 C96 C160 C109 1.3(17)
C162 C96 C160 C102 0.0
C93 C96 C160 C102 -142.5(15)
C109 C160 C102 C165 -138.4(17)
C96 C160 C102 C165 0.0
C109 C160 C102 C124 9(2)
C96 C160 C102 C124 147.8(16)
C99 C124 C102 C160 -146.7(11)
C137 C124 C102 C160 -1.1(15)
C99 C124 C102 C165 4.5(10)
C137 C124 C102 C165 150.2(7)
C160 C102 C165 C155 0.0
C124 C102 C165 C155 -153.9(15)
C160 C102 C165 C149 151.0(15)
C124 C102 C165 C149 -2.8(10)
C98 C149 C165 C155 7(2)
C99 C149 C165 C155 150.0(11)
C98 C149 C165 C102 -142.4(12)
C99 C149 C165 C102 0.4(13)
C166 C164 C155 C165 -2.6(17)
C95 C164 C155 C165 -145.5(10)
C166 C164 C155 C162 140.5(11)
C95 C164 C155 C162 -2.4(11)
C102 C165 C155 C164 140.2(14)
C149 C165 C155 C164 -6.2(18)
C102 C165 C155 C162 0.0
C149 C165 C155 C162 -146.4(16)
C96 C162 C155 C164 -141.3(13)
C161 C162 C155 C164 10(2)
C96 C162 C155 C165 0.0
C161 C162 C155 C165 152(2)
C105 C123 C168 C136 130.1(16)
C127 C123 C168 C136 -8(2)
C105 C123 C168 C152 -1(2)
C127 C123 C168 C152 -139.4(17)
C169 C136 C168 C123 25.8(16)
C167 C136 C168 C123 -153.5(15)
C169 C136 C168 C152 164.9(12)
C167 C136 C168 C152 -14.5(12)
C104 C152 C168 C123 145.5(15)
C130 C152 C168 C123 -4(2)
C104 C152 C168 C136 11.3(14)
C130 C152 C168 C136 -138.5(11)
C131 C163 C127 C154 0.0
C169 C163 C127 C154 -138.6(13)
C131 C163 C127 C123 145.4(14)
C169 C163 C127 C123 6.8(15)
C131 C163 C127 C125 47.5(16)
C169 C163 C127 C125 -91(2)
C168 C123 C127 C154 141.0(16)
C105 C123 C127 C154 -1.8(16)
C168 C123 C127 C163 -6(2)
C105 C123 C127 C163 -148.6(11)
C168 C123 C127 C125 140(2)
C105 C123 C127 C125 -2.3(11)
C101 C125 C154 C127 -153.7(12)
C105 C125 C154 C127 3.2(15)
C101 C125 C154 C94 -16(2)
C105 C125 C154 C94 140.8(14)
C127 C125 C154 C94 137.5(11)
C163 C127 C154 C125 144.1(11)
C123 C127 C154 C125 -0.7(12)
C163 C127 C154 C94 0.0
C123 C127 C154 C94 -144.9(12)
C125 C127 C154 C94 -144.1(11)
C125 C154 C94 C146 -129.0(16)
C127 C154 C94 C146 0.0
C125 C154 C94 C106 4.2(16)
C127 C154 C94 C106 133.2(10)
C122 C106 C94 C146 150.5(9)
C113 C106 C94 C146 -3.7(11)
C122 C106 C94 C154 12.0(12)
C113 C106 C94 C154 -142.2(8)
C154 C94 C146 C131 0.0
C106 C94 C146 C131 -136.8(11)
C154 C94 C146 C150 140.8(9)
C106 C94 C146 C150 4.0(13)
C114 C150 C146 C94 -142.5(14)
C113 C150 C146 C94 -3.0(14)
C114 C150 C146 C131 -1.2(19)
C113 C150 C146 C131 138.4(12)
C94 C146 C131 C163 0.0
C150 C146 C131 C163 -136.7(11)
C94 C146 C131 C121 142.4(11)
C150 C146 C131 C121 5.7(14)
C127 C163 C131 C146 0.0
C169 C163 C131 C146 144.1(13)
C127 C163 C131 C121 -144.7(11)
C169 C163 C131 C121 -0.7(12)
C89 C121 C131 C146 -8.6(12)
C111 C121 C131 C146 -146.9(8)
C89 C121 C131 C163 136.8(8)
C111 C121 C131 C163 -1.5(8)
C169 C136 C167 C104 -167.8(13)
C168 C136 C167 C104 11.6(13)
C169 C136 C167 C135 -19.0(17)
C168 C136 C167 C135 160.5(16)
C152 C104 C167 C136 -4.2(16)
C156 C104 C167 C136 136.6(11)
C152 C104 C167 C135 -145.7(19)
C156 C104 C167 C135 -5(3)
C148 C135 C167 C136 -129.8(13)
C140 C135 C167 C136 1(2)
C148 C135 C167 C104 9(3)
C140 C135 C167 C104 139.6(16)
C168 C136 C169 C111 -152.0(16)
C167 C136 C169 C111 27.3(17)
C168 C136 C169 C163 -24.1(15)
C167 C136 C169 C163 155.2(13)
C140 C111 C169 C136 -12.6(18)
C121 C111 C169 C136 126.9(13)
C140 C111 C169 C163 -143.2(11)
C121 C111 C169 C163 -3.7(15)
C127 C163 C169 C136 5.7(16)
C131 C163 C169 C136 -137.6(11)
C127 C163 C169 C111 145.8(10)
C131 C163 C169 C111 2.5(15)
